data_7134981
loop_
_publ_author_name
'Genoux, Alexandre'
'Wong, Tak Hin'
'Fadaei-Tirani, Farzaneh'
'Severin, Kay'

_publ_section_title
;
 Covalent capture of nitrous oxide by phosphanides.
;
_journal_issue 80
_journal_name_full 'Chemical communications (Cambridge, England)'
_journal_page_first 15654
_journal_page_last 15657
_journal_paper_doi 10.1039/d5cc04154f
_journal_volume 61
_journal_year 2025
_chemical_formula_moiety 'C124 H218 B4 K4 N8 O9 P4, 1.25[C4H8O]'
_chemical_formula_sum 'C129 H228 B4 K4 N8 O10.25 P4'
_chemical_formula_weight 2378.70
_space_group_crystal_system triclinic
_space_group_IT_number 2
_space_group_name_Hall '-P 1'
_space_group_name_H-M_alt 'P -1'
_atom_sites_solution_hydrogens geom
_atom_sites_solution_primary dual
_atom_sites_solution_secondary difmap
_audit_creation_date 2025-06-11
_audit_creation_method
;
Olex2 1.5
(compiled 2025.05.31 svn.r86d253d1 for OlexSys, GUI svn.r7254)
;
_audit_update_record
;
2025-07-17 deposited with the CCDC.	2025-09-09 downloaded from the CCDC.
;
_cell_angle_alpha 96.603(3)
_cell_angle_beta 106.6979(18)
_cell_angle_gamma 92.909(3)
_cell_formula_units_Z 2
_cell_length_a 16.8002(4)
_cell_length_b 17.1154(7)
_cell_length_c 24.4350(4)
_cell_measurement_reflns_used 19622
_cell_measurement_temperature 140.00(10)
_cell_measurement_theta_max 47.8200
_cell_measurement_theta_min 1.9000
_cell_volume 6659.2(3)
_computing_cell_refinement 'CrysAlisPro 1.171.43.135a (Rigaku OD, 2024)'
_computing_data_collection 'CrysAlisPro system (CCD 43.136a 64-bit (release 23-08-2024))'
_computing_data_reduction 'CrysAlisPro 1.171.43.135a (Rigaku OD, 2024)'
_computing_molecular_graphics 'Olex2 1.5 (Dolomanov et al., 2009)'
_computing_publication_material 'Olex2 1.5 (Dolomanov et al., 2009)'
_computing_structure_refinement 'ShelXL 2019/3 (Sheldrick, 2015)'
_computing_structure_solution 'ShelXT 2018/2 (Sheldrick, 2015)'
_diffrn_ambient_environment N~2~
_diffrn_ambient_temperature 140.00(10)
_diffrn_detector 'Hybrid Pixel Array Detector'
_diffrn_detector_area_resol_mean 10.0000
_diffrn_detector_type 'HyPix-Arc 150'
_diffrn_measured_fraction_theta_full 0.999
_diffrn_measured_fraction_theta_max 0.999
_diffrn_measurement_details
;
List of Runs (angles in degrees, time in seconds):

  # Type    Start    End  Width  t~exp~   \w     \q     \k     \f   Frames
#--------------------------------------------------------------------------
  1  \w    -23.00   3.00   0.50    1.00    --  -31.34  72.00 174.83   52
  2  \w    -24.00   1.00   0.50    1.00    --  -31.34  74.00  87.01   50
  3  \w    -26.00  -1.00   0.50    1.00    --  -31.34  75.00  51.58   50
  4  \w    -15.00  10.00   0.50    1.00    --  -31.34  61.00   0.70   50
  5  \w    -15.00  15.00   0.50    1.00    --  -31.34  19.00  30.00   60
  6  \w    -17.00  14.00   0.50    1.00    --  -31.34  19.00 120.00   62
  7  \w    -17.00  15.00   0.50    1.00    --  -31.34  19.00 150.00   64
  8  \w    -17.00  15.00   0.50    1.00    --  -31.34  19.00   0.00   64
  9  \w    -11.00  14.00   0.50    1.00    --  -31.34  19.00 -30.00   50
 10  \w    -16.00  15.00   0.50    1.00    --  -31.34  19.00 -90.00   62
 11  \w    -21.00  11.00   0.50    1.00    --  -31.34  54.00-144.22   64
 12  \w    -17.00  15.00   0.50    1.00    --  -31.34  19.00-120.00   64
 13  \w     -8.00  22.00   0.50    1.00    --   31.01 -19.00 -60.00   60
 14  \w     -9.00  22.00   0.50    1.00    --   31.01 -19.00-120.00   62
 15  \w     -4.00  22.00   0.50    1.00    --   31.01 -19.00-180.00   52
 16  \w     -7.00  20.00   0.50    1.00    --   29.80 -19.00  30.00   54
 17  \w     43.00  72.00   0.50    1.00    --   30.40  38.00  83.81   58
 18  \w     34.00  59.00   0.50    1.00    --   30.40  77.00 127.83   50
 19  \w     34.00  59.00   0.50    1.00    --   30.40  77.00  46.00   50
 20  \w     34.00  59.00   0.50    1.00    --   30.40  76.00 126.03   50
 21  \w     25.00  50.00   0.50    1.00    --   22.00  77.00 -13.20   50
 22  \w     34.00  59.00   0.50    1.00    --   30.40  76.00  11.90   50
 23  \w     29.00  54.00   0.50    1.00    --   26.00  77.00 -18.54   50
 24  \w     36.00  65.00   0.50    1.00    --   30.40  76.00 -66.91   58
 25  \w     29.00  54.00   0.50    1.00    --   26.00  77.00 -96.96   50
 26  \w     34.00  59.00   0.50    1.00    --   30.40  76.00-156.97   50
 27  \w     35.00  65.00   0.50    1.00    --   30.40  76.00-144.73   60
 28  \w     34.00  59.00   0.50    1.00    --   30.40  76.00 -46.06   50
 29  \w     34.00  59.00   0.50    1.00    --   30.40  76.00  -2.91   50
 30  \w     27.00  52.00   0.50    1.00    --   22.00  75.00 -36.05   50
 31  \w     35.00  62.00   0.50    1.00    --   30.40  75.00 -77.63   54
 32  \w     36.00  62.00   0.50    1.00    --   30.40  75.00-169.47   52
 33  \w     35.00  61.00   0.50    1.00    --   30.40  75.00 -91.75   52
 34  \w     35.00  60.00   0.50    1.00    --   30.40  75.00  23.08   50
 35  \w     35.00  60.00   0.50    1.00    --   30.40  76.00  81.54   50
 36  \w     35.00  61.00   0.50    1.00    --   30.40  76.00 110.57   52
 37  \w     34.00  59.00   0.50    1.00    --   30.40  76.00 175.77   50
 38  \w     36.00  61.00   0.50    1.00    --   30.40  74.00 150.87   50
 39  \w     37.00  62.00   0.50    1.00    --   30.40  72.00  73.73   50
 40  \w     36.00  61.00   0.50    1.00    --   30.40  73.00  44.15   50
 41  \w     37.00  62.00   0.50    1.00    --   30.40  71.00 -11.25   50
 42  \w     36.00  61.00   0.50    1.00    --   30.40  74.00-173.05   50
 43  \w     44.00  75.00   0.50    1.00    --   30.40  44.00 -42.68   62
 44  \w     49.00  74.00   0.50    1.00    --   30.40  52.00 -23.70   50
 45  \w    -12.00  14.00   0.50    1.00    --   -2.00 102.00 138.18   52
 46  \w    -69.00 -43.00   0.50    1.00    --  -31.34 157.00 108.00   52
 47  \w    -24.00   2.00   0.50    1.00    --  -10.00 104.00 -73.60   52
 48  \w    -19.00   7.00   0.50    1.00    --   -6.00 103.00  -5.17   52
 49  \w     -8.00  21.00   0.50    1.00    --    2.00 100.00  57.14   58
 50  \w      2.00  28.00   0.50    1.00    --   10.00  96.00 161.65   52
 51  \w      0.00  25.00   0.50    1.00    --   10.00  98.00 -68.15   50
 52  \w     12.00  37.00   0.50    1.00    --   18.00  92.00-147.04   50
 53  \w      4.00  33.00   0.50    1.00    --   10.00  93.00-160.91   58
 54  \w     13.00  38.00   0.50    1.00    --   18.00  91.00 -48.21   50
 55  \w     17.00  42.00   0.50    1.00    --   22.00  90.00   7.76   50
 56  \w     17.00  42.00   0.50    1.00    --   22.00  90.00  22.75   50
 57  \w     15.00  40.00   0.50    1.00    --   18.00  89.00  48.40   50
 58  \w     17.00  42.00   0.50    1.00    --   22.00  90.00  95.42   50
 59  \w     17.00  42.00   0.50    1.00    --   22.00  90.00 124.38   50
 60  \w    -73.00 -43.00   0.50    1.00    --  -31.34 -48.00  97.74   60
 61  \w    -62.00 -35.00   0.50    1.00    --  -22.00 -65.00-135.64   54
 62  \w    -71.00 -44.00   0.50    1.00    --  -31.34 -61.00-162.72   54
 63  \w    -56.00 -30.00   0.50    1.00    --  -26.00 -77.00-175.38   52
;
_diffrn_measurement_device 'four-circle diffractometer'
_diffrn_measurement_device_type 'XtaLAB Synergy R, DW system, HyPix-Arc 150'
_diffrn_measurement_method '\w scans'
_diffrn_orient_matrix_type 'CrysAlisPro convention (1999,Acta A55,543-557)'
_diffrn_orient_matrix_UB_11 -0.0220929000
_diffrn_orient_matrix_UB_12 -0.0881532000
_diffrn_orient_matrix_UB_13 0.0011139000
_diffrn_orient_matrix_UB_21 -0.0401489000
_diffrn_orient_matrix_UB_22 -0.0113725000
_diffrn_orient_matrix_UB_23 -0.0658572000
_diffrn_orient_matrix_UB_31 0.0844806000
_diffrn_orient_matrix_UB_32 -0.0193446000
_diffrn_orient_matrix_UB_33 -0.0086731000
_diffrn_radiation_monochromator mirror
_diffrn_radiation_probe x-ray
_diffrn_radiation_type 'Cu K\a'
_diffrn_radiation_wavelength 1.54184
_diffrn_reflns_av_R_equivalents 0.0871
_diffrn_reflns_av_unetI/netI 0.0617
_diffrn_reflns_Laue_measured_fraction_full 0.999
_diffrn_reflns_Laue_measured_fraction_max 0.999
_diffrn_reflns_limit_h_max 12
_diffrn_reflns_limit_h_min -13
_diffrn_reflns_limit_k_max 14
_diffrn_reflns_limit_k_min -14
_diffrn_reflns_limit_l_max 20
_diffrn_reflns_limit_l_min -20
_diffrn_reflns_number 59870
_diffrn_reflns_point_group_measured_fraction_full 0.999
_diffrn_reflns_point_group_measured_fraction_max 0.999
_diffrn_reflns_theta_full 39.971
_diffrn_reflns_theta_max 39.971
_diffrn_reflns_theta_min 1.905
_diffrn_source 'Rotating-anode X-ray tube'
_diffrn_source_type 'Rigaku (Cu) X-ray Source'
_exptl_absorpt_coefficient_mu 2.088
_exptl_absorpt_correction_T_max 1.000
_exptl_absorpt_correction_T_min 0.557
_exptl_absorpt_correction_type gaussian
_exptl_absorpt_process_details
;
CrysAlisPro 1.171.43.135a (Rigaku Oxford Diffraction, 2024)
Numerical absorption correction based on Gaussian integration over
a multifaceted crystal model.
Empirical absorption correction using spherical harmonics
as implemented in SCALE3 ABSPACK scaling algorithm
;
_exptl_crystal_colour colourless
_exptl_crystal_colour_primary colourless
_exptl_crystal_density_diffrn 1.186
_exptl_crystal_description plate
_exptl_crystal_F_000 2592
_exptl_crystal_size_max 0.195
_exptl_crystal_size_mid 0.152
_exptl_crystal_size_min 0.008
_refine_diff_density_max 1.481
_refine_diff_density_min -0.719
_refine_diff_density_rms 0.094
_refine_ls_extinction_method none
_refine_ls_goodness_of_fit_ref 1.601
_refine_ls_hydrogen_treatment constr
_refine_ls_matrix_type full
_refine_ls_number_parameters 1390
_refine_ls_number_reflns 8056
_refine_ls_number_restraints 2306
_refine_ls_restrained_S_all 1.457
_refine_ls_R_factor_all 0.1566
_refine_ls_R_factor_gt 0.1262
_refine_ls_shift/su_max 0.000
_refine_ls_shift/su_mean 0.000
_refine_ls_structure_factor_coef Fsqd
_refine_ls_weighting_details 'w=1/[\s^2^(Fo^2^)+(0.2000P)^2^] where P=(Fo^2^+2Fc^2^)/3'
_refine_ls_weighting_scheme calc
_refine_ls_wR_factor_gt 0.3621
_refine_ls_wR_factor_ref 0.3828
_reflns_Friedel_coverage 0.000
_reflns_number_gt 5759
_reflns_number_total 8056
_reflns_threshold_expression 'I > 2\s(I)'
_cod_data_source_file d5cc04154f2.cif
_cod_data_source_block ga-199
_cod_depositor_comments
;
The following automatic conversions were performed:

data name '__exptl_absorpt_correction_type' was replaced with
'_exptl_absorpt_correction_type'.

Automatic conversion script
Id: cif_correct_tags 8170 2020-07-09 18:12:32Z antanas 

The following automatic conversions were performed:

data item '_exptl_absorpt_correction_type' value 'Gaussian' was
changed to 'gaussian' in accordance with the
/home/data/users/saulius/crontab/automatic-downloads/rss-feeds/RSC/lib/dictionaries/cif_core.dic
dictionary named 'cif_core.dic' version 2.4.2 last updated on
2011-04-26.

Automatic conversion script
Id: cif_fix_values 8170 2020-07-09 18:12:32Z antanas 

 Adding full bibliography for 7134977--7134981.cif.
;
_cod_database_code 7134981
_shelx_shelxl_version_number 2019/3
_audit_contact_author 'Farzaneh Fadaei Tirani'
_chemical_oxdiff_formula 'C129 H228 B4 K4 N8 O10.25 P4'
_chemical_oxdiff_usercomment 'crystallised from THF'
_shelx_space_group_comment
;
The symmetry employed for this shelxl refinement is uniquely defined
by the following loop, which should always be used as a source of
symmetry information in preference to the above space-group names.
They are only intended as comments.
;
_olex2_refinement_description
;
1. Fixed Uiso
 At 1.2 times of:
  All C(H) groups, All C(H,H) groups
 At 1.5 times of:
  All C(H,H,H) groups
2. Restrained distances
 O6-C64 = O6-C61
 1.44 with sigma of 0.02
 C64-C63 = C62-C61
 1.53 with sigma of 0.02
 C63-C62
 1.54 with sigma of 0.02
 O4-C30 = O4-C27
 1.44 with sigma of 0.02
 C30-C29 = C28-C27
 1.53 with sigma of 0.02
 C29-C28
 1.54 with sigma of 0.02
 O9-C124 = O9-C121
 1.44 with sigma of 0.02
 C124-C123 = C122-C121
 1.53 with sigma of 0.02
 C123-C122
 1.54 with sigma of 0.02
 O7-C94 = O7-C91
 1.44 with sigma of 0.02
 C94-C93 = C92-C91
 1.53 with sigma of 0.02
 C93-C92
 1.54 with sigma of 0.02
 O3-C31 = O3-C34
 1.44 with sigma of 0.02
 C31-C32 = C33-C34
 1.53 with sigma of 0.02
 C32-C33
 1.54 with sigma of 0.02
 C24-C23
 1.54 with sigma of 0.02
 C22-C21
 1.54 with sigma of 0.02
 C26-C25
 1.54 with sigma of 0.02
 C116-C115
 1.54 with sigma of 0.02
 C120-C119
 1.54 with sigma of 0.02
 O6-C63 = O6-C62 = C64-C62 = C63-C61
 2.38 with sigma of 0.04
 O4-C29 = O4-C28 = C30-C28 = C29-C27
 2.38 with sigma of 0.04
 O9-C123 = O9-C122 = C124-C122 = C123-C121
 2.38 with sigma of 0.04
 O7-C93 = O7-C92 = C94-C92 = C93-C91
 2.38 with sigma of 0.04
 O3-C32 = O3-C33 = C31-C33 = C32-C34
 2.38 with sigma of 0.04
3. Uiso/Uaniso restraints and constraints
C1 \\sim C2 \\sim C3 \\sim C4 \\sim C5 \\sim C6 \\sim C7 \\sim C8 \\sim C9
\\sim C10 \\sim C11 \\sim C12 \\sim C13 \\sim C14 \\sim C15 \\sim C16 \\sim C17
\\sim C18 \\sim C19 \\sim C20 \\sim C21 \\sim C22 \\sim C23 \\sim C24 \\sim C25
\\sim C26 \\sim C27 \\sim C28 \\sim C29 \\sim C30 \\sim C31 \\sim C32 \\sim C33
\\sim C34 \\sim C35 \\sim C36 \\sim C37 \\sim C38 \\sim C39 \\sim C40 \\sim C41
\\sim C42 \\sim C43 \\sim C44 \\sim C45 \\sim C46 \\sim C47 \\sim C48 \\sim C49
\\sim C50 \\sim C51 \\sim C52 \\sim C53 \\sim C54 \\sim C55 \\sim C56 \\sim C57
\\sim C58 \\sim C59 \\sim C60 \\sim C61 \\sim C62 \\sim C63 \\sim C64 \\sim C65
\\sim C66 \\sim C67 \\sim C68 \\sim C69 \\sim C70 \\sim C71 \\sim C72 \\sim C73
\\sim C74 \\sim C75 \\sim C76 \\sim C77 \\sim C78 \\sim C79 \\sim C80 \\sim C81
\\sim C82 \\sim C83 \\sim C84 \\sim C85 \\sim C86 \\sim C87 \\sim C88 \\sim C89
\\sim C90 \\sim C91 \\sim C92 \\sim C93 \\sim C94 \\sim C95 \\sim C96 \\sim C97
\\sim C98 \\sim C99 \\sim C100 \\sim C101 \\sim C102 \\sim C103 \\sim C104
\\sim C105 \\sim C106 \\sim C107 \\sim C108 \\sim C109 \\sim C110 \\sim C111
\\sim C112 \\sim C113 \\sim C114 \\sim C115 \\sim C116 \\sim C117 \\sim C118
\\sim C119 \\sim C120 \\sim C121 \\sim C122 \\sim C123 \\sim C124 \\sim O1
\\sim O2 \\sim O3 \\sim O4 \\sim O5 \\sim O6 \\sim O7 \\sim O8 \\sim O9: within
2A with sigma of 0.005 and sigma for terminal atoms of 0.01 within 2A
4. Rigid body (RIGU) restrains
 All non-hydrogen atoms
 with sigma for 1-2 distances of 0.004 and sigma for 1-3 distances of 0.004
5.a Ternary CH refined with riding coordinates:
 C1(H1), C5(H5), C8(H8), C13(H13), C15(H15), C17(H17), C43(H43), C45(H45),
 C47(H47), C53(H53), C55(H55), C57(H57), C73(H73), C75(H75), C77(H77), C83(H83),
  C85(H85), C87(H87), C97(H97), C99(H99), C101(H101), C107(H107), C109(H109),
 C111(H111)
5.b Secondary CH2 refined with riding coordinates:
 C2(H2A,H2B), C4(H4A,H4B), C6(H6A,H6B), C7(H7A,H7B), C9(H9A,H9B), C10(H10A,
 H10B), C12(H12A,H12B), C14(H14A,H14B), C16(H16A,H16B), C18(H18A,H18B),
 C19(H19A,H19B), C20(H20A,H20B), C21(H21A,H21B), C23(H23A,H23B), C25(H25A,H25B),
  C27(H27A,H27B), C28(H28A,H28B), C29(H29A,H29B), C30(H30A,H30B), C31(H31A,
 H31B), C32(H32A,H32B), C33(H33A,H33B), C34(H34A,H34B), C35(H35A,H35B),
 C37(H37A,H37B), C39(H39A,H39B), C42(H42A,H42B), C44(H44A,H44B), C46(H46A,H46B),
  C48(H48A,H48B), C49(H49A,H49B), C50(H50A,H50B), C52(H52A,H52B), C54(H54A,
 H54B), C56(H56A,H56B), C59(H59A,H59B), C60(H60A,H60B), C61(H61A,H61B),
 C62(H62A,H62B), C63(H63A,H63B), C65(H65A,H65B), C67(H67A,H67B), C69(H69B,H69A),
  C72(H72A,H72B), C74(H74A,H74B), C76(H76A,H76B), C78(H78A,H78B), C79(H79A,
 H79B), C80(H80A,H80B), C82(H82A,H82B), C84(H84A,H84B), C86(H86A,H86B),
 C88(H88A,H88B), C89(H89A,H89B), C90(H90A,H90B), C91(H91A,H91B), C92(H92A,H92B),
  C93(H93A,H93B), C94(H94A,H94B), C96(H96A,H96B), C98(H98A,H98B), C100(H10C,
 H10D), C102(H10E,H10F), C103(H10G,H10H), C104(H10J,H10I), C106(H10K,H10L),
 C108(H10M,H10N), C110(H11A,H11B), C112(H11C,H11D), C113(H11E,H11F), C114(H11G,
 H11H), C115(H11J,H11I), C117(H11N,H11O), C119(H11S,H11T), C121(H12F,H12G),
 C122(H12H,H12I), C123(H12J,H12K), C124(H12L,H12M)
5.c Aromatic/amide H refined with riding coordinates:
 C58(H58), C64(H64)
5.d Idealised Me refined as rotating group:
 C22(H22A,H22B,H22C), C24(H24A,H24B,H24C), C26(H26A,H26B,H26C), C36(H36A,H36B,
 H36C), C38(H38A,H38B,H38C), C40(H40A,H40B,H40C), C66(H66A,H66B,H66C), C68(H68A,
 H68B,H68C), C70(H70A,H70B,H70C), C116(H11K,H11L,H11M), C118(H11P,H11Q,H11R),
 C120(H12C,H12D,H12E)
;
_smtbx_masks_special_details
;
A solvent mask was calculated and 101 electrons were 
found in a volume of 433\%A^3^ in 1 void per unit cell. 
This is consistent with the presence of 
1.25[C4H8O] per Asymmetric Unit 
which account for 100 electrons 
per unit cell.
;
_smtbx_masks_void_probe_radius 1.2
_smtbx_masks_void_truncation_radius 1.2
_olex2_submission_special_instructions 'No special instructions were received'
_oxdiff_exptl_absorpt_empirical_details
;
Empirical correction (ABSPACK) includes:
- Absorption correction using spherical harmonics
- Frame scaling
- Detector area scaling
- B-factor correction
;
_oxdiff_exptl_absorpt_empirical_full_max 4.294
_oxdiff_exptl_absorpt_empirical_full_min 0.362

loop_
_space_group_symop_operation_xyz
'x, y, z'
'-x, -y, -z'

loop_
_atom_site_label
_atom_site_type_symbol
_atom_site_fract_x
_atom_site_fract_y
_atom_site_fract_z
_atom_site_U_iso_or_equiv
_atom_site_adp_type
_atom_site_occupancy
_atom_site_site_symmetry_order
_atom_site_calc_flag
_atom_site_refinement_flags_posn
_atom_site_refinement_flags_adp
_atom_site_refinement_flags_occupancy
_atom_site_disorder_assembly
_atom_site_disorder_group
K1 K 0.6908(2) 0.1910(2) 0.74608(16) 0.0880(14) Uani 1 1 d . . . . .
K2 K 0.4745(2) 0.48777(19) 0.72472(14) 0.0684(12) Uani 1 1 d . . . . .
K3 K 0.1554(2) 0.6446(2) 0.74692(15) 0.0830(13) Uani 1 1 d . . . . .
K4 K -0.09580(19) 0.90030(19) 0.74431(14) 0.0653(12) Uani 1 1 d . . . . .
P1 P 0.7534(2) -0.0392(2) 0.64232(15) 0.0462(12) Uani 1 1 d . . . . .
P2 P 0.5988(3) 0.4291(3) 0.8411(2) 0.1039(19) Uani 1 1 d . . . . .
P3 P 0.1934(2) 0.5097(2) 0.65424(17) 0.0604(13) Uani 1 1 d . . . . .
P4 P 0.1624(3) 0.8225(2) 0.80677(18) 0.0721(15) Uani 1 1 d . . . . .
O1 O 0.8297(6) 0.1187(6) 0.7685(4) 0.066(3) Uani 1 1 d . . . . .
O2 O 0.5910(6) 0.3014(6) 0.7076(5) 0.085(3) Uani 1 1 d . . . . .
O3 O 0.7946(19) 0.2910(14) 0.7121(18) 0.409(11) Uani 1 1 d D U . . .
O4 O 0.6192(7) 0.0918(7) 0.7997(5) 0.103(3) Uani 1 1 d D U . . .
O5 O 0.3867(6) 0.5862(5) 0.7697(4) 0.075(3) Uani 1 1 d . . . . .
O6 O 0.5722(10) 0.5582(8) 0.6757(7) 0.151(4) Uani 1 1 d D U . . .
O7 O 0.1150(13) 0.5498(10) 0.8092(8) 0.204(5) Uani 1 1 d D U . . .
O8 O -0.0472(7) 0.7597(6) 0.7015(5) 0.090(3) Uani 1 1 d . . . . .
O9 O -0.1734(12) 0.8245(11) 0.8030(9) 0.213(6) Uani 1 1 d D U . . .
N1 N 0.7569(7) 0.0478(6) 0.6901(5) 0.053(3) Uani 1 1 d . . . . .
N2 N 0.8232(7) 0.0534(7) 0.7289(5) 0.056(3) Uani 1 1 d . . . . .
N3 N 0.6278(10) 0.3555(9) 0.7960(8) 0.123(6) Uani 1 1 d . . . . .
N4 N 0.5742(9) 0.3536(9) 0.7444(8) 0.098(5) Uani 1 1 d . . . . .
N5 N 0.2982(7) 0.5204(7) 0.6973(5) 0.061(3) Uani 1 1 d . . . . .
N6 N 0.3087(8) 0.5758(7) 0.7371(6) 0.069(4) Uani 1 1 d . . . . .
N7 N 0.0588(8) 0.8150(9) 0.7715(6) 0.078(4) Uani 1 1 d . . . . .
N8 N 0.0315(10) 0.7633(9) 0.7290(7) 0.086(5) Uani 1 1 d . . . . .
C1 C 0.7983(8) -0.0201(8) 0.4850(6) 0.054(2) Uani 1 1 d . U . . .
H1 H 0.781114 -0.057778 0.448422 0.065 Uiso 1 1 calc R U . . .
C2 C 0.7625(8) -0.0513(7) 0.5290(5) 0.051(2) Uani 1 1 d . U . . .
H2A H 0.783465 -0.103194 0.536661 0.061 Uiso 1 1 calc R U . . .
H2B H 0.700979 -0.059298 0.513112 0.061 Uiso 1 1 calc R U . . .
C3 C 0.7857(8) 0.0050(8) 0.5857(6) 0.052(2) Uani 1 1 d . U . . .
C4 C 0.7540(8) 0.0865(7) 0.5722(6) 0.054(2) Uani 1 1 d . U . . .
H4A H 0.692420 0.080969 0.556894 0.065 Uiso 1 1 calc R U . . .
H4B H 0.770005 0.124390 0.608122 0.065 Uiso 1 1 calc R U . . .
C5 C 0.7908(8) 0.1178(8) 0.5285(6) 0.055(2) Uani 1 1 d . U . . .
H5 H 0.769361 0.170016 0.520489 0.066 Uiso 1 1 calc R U . . .
C6 C 0.7662(8) 0.0614(7) 0.4732(6) 0.055(2) Uani 1 1 d . U . . .
H6A H 0.790361 0.082547 0.444821 0.066 Uiso 1 1 calc R U . . .
H6B H 0.704748 0.055554 0.456772 0.066 Uiso 1 1 calc R U . . .
C7 C 0.8925(8) -0.0092(8) 0.5080(6) 0.056(2) Uani 1 1 d . U . . .
H7A H 0.915599 0.010049 0.478493 0.067 Uiso 1 1 calc R U . . .
H7B H 0.914415 -0.060632 0.516017 0.067 Uiso 1 1 calc R U . . .
C8 C 0.9208(8) 0.0501(8) 0.5635(6) 0.057(2) Uani 1 1 d . U . . .
H8 H 0.983072 0.056976 0.578270 0.068 Uiso 1 1 calc R U . . .
C9 C 0.8866(8) 0.1281(8) 0.5510(6) 0.057(2) Uani 1 1 d . U . . .
H9A H 0.909047 0.148961 0.521740 0.069 Uiso 1 1 calc R U . . .
H9B H 0.904396 0.166596 0.586564 0.069 Uiso 1 1 calc R U . . .
C10 C 0.8837(7) 0.0171(8) 0.6091(6) 0.055(2) Uani 1 1 d . U . . .
H10A H 0.900587 0.054423 0.645331 0.066 Uiso 1 1 calc R U . . .
H10B H 0.906115 -0.033987 0.617723 0.066 Uiso 1 1 calc R U . . .
C11 C 0.6404(8) -0.0678(7) 0.6211(5) 0.047(2) Uani 1 1 d . U . . .
C12 C 0.5785(7) -0.0126(7) 0.5882(5) 0.046(2) Uani 1 1 d . U . . .
H12A H 0.589672 0.040647 0.610835 0.056 Uiso 1 1 calc R U . . .
H12B H 0.589255 -0.007992 0.550872 0.056 Uiso 1 1 calc R U . . .
C13 C 0.4882(8) -0.0399(7) 0.5767(6) 0.049(2) Uani 1 1 d . U . . .
H13 H 0.451201 -0.002746 0.555041 0.059 Uiso 1 1 calc R U . . .
C14 C 0.4722(8) -0.0467(8) 0.6344(5) 0.054(2) Uani 1 1 d . U . . .
H14A H 0.412727 -0.064585 0.627571 0.064 Uiso 1 1 calc R U . . .
H14B H 0.483588 0.005885 0.658010 0.064 Uiso 1 1 calc R U . . .
C15 C 0.5281(8) -0.1061(8) 0.6682(6) 0.054(2) Uani 1 1 d . U . . .
H15 H 0.517187 -0.109824 0.705967 0.065 Uiso 1 1 calc R U . . .
C16 C 0.5116(9) -0.1874(8) 0.6311(5) 0.057(2) Uani 1 1 d . U . . .
H16A H 0.452564 -0.207536 0.623206 0.068 Uiso 1 1 calc R U . . .
H16B H 0.547273 -0.225228 0.652045 0.068 Uiso 1 1 calc R U . . .
C17 C 0.5310(8) -0.1799(8) 0.5734(6) 0.054(2) Uani 1 1 d . U . . .
H17 H 0.520033 -0.232711 0.549128 0.065 Uiso 1 1 calc R U . . .
C18 C 0.4742(8) -0.1223(7) 0.5421(5) 0.052(2) Uani 1 1 d . U . . .
H18A H 0.415309 -0.142910 0.534456 0.062 Uiso 1 1 calc R U . . .
H18B H 0.484303 -0.118569 0.504507 0.062 Uiso 1 1 calc R U . . .
C19 C 0.6203(8) -0.0737(8) 0.6776(5) 0.050(2) Uani 1 1 d . U . . .
H19A H 0.630653 -0.020684 0.700622 0.059 Uiso 1 1 calc R U . . .
H19B H 0.658281 -0.108795 0.699860 0.059 Uiso 1 1 calc R U . . .
C20 C 0.6184(8) -0.1493(7) 0.5836(6) 0.051(2) Uani 1 1 d . U . . .
H20A H 0.628481 -0.145051 0.546078 0.061 Uiso 1 1 calc R U . . .
H20B H 0.655736 -0.187239 0.602931 0.061 Uiso 1 1 calc R U . . .
C21 C 0.9619(10) 0.0721(10) 0.8382(7) 0.102(5) Uani 1 1 d D U . . .
H21A H 0.974455 0.037427 0.806993 0.122 Uiso 1 1 calc R U . . .
H21B H 1.015645 0.090631 0.867689 0.122 Uiso 1 1 calc R U . . .
C22 C 0.9097(10) 0.0222(10) 0.8658(7) 0.100(5) Uani 1 1 d D U . . .
H22A H 0.854369 0.006761 0.838311 0.150 Uiso 1 1 calc R U . . .
H22B H 0.903851 0.053076 0.900539 0.150 Uiso 1 1 calc R U . . .
H22C H 0.937539 -0.025296 0.876174 0.150 Uiso 1 1 calc R U . . .
C23 C 0.9748(13) 0.1863(14) 0.7750(10) 0.169(8) Uani 1 1 d D U . . .
H23A H 0.957589 0.239648 0.767936 0.203 Uiso 1 1 calc R U . . .
H23B H 0.964891 0.153325 0.737251 0.203 Uiso 1 1 calc R U . . .
C24 C 1.0727(13) 0.1922(14) 0.8109(10) 0.186(8) Uani 1 1 d D U . . .
H24A H 1.105927 0.182916 0.784128 0.279 Uiso 1 1 calc R U . . .
H24B H 1.082049 0.152271 0.837329 0.279 Uiso 1 1 calc R U . . .
H24C H 1.089536 0.244844 0.833145 0.279 Uiso 1 1 calc R U . . .
C25 C 0.8948(10) 0.2132(10) 0.8561(6) 0.099(5) Uani 1 1 d D U . . .
H25A H 0.864355 0.253215 0.834112 0.119 Uiso 1 1 calc R U . . .
H25B H 0.856760 0.186972 0.874016 0.119 Uiso 1 1 calc R U . . .
C26 C 0.9706(10) 0.2542(10) 0.9032(6) 0.104(5) Uani 1 1 d D U . . .
H26A H 1.000178 0.291948 0.886991 0.156 Uiso 1 1 calc R U . . .
H26B H 1.007985 0.214744 0.918766 0.156 Uiso 1 1 calc R U . . .
H26C H 0.952367 0.282270 0.934125 0.156 Uiso 1 1 calc R U . . .
C27 C 0.6810(10) 0.0634(10) 0.8437(7) 0.113(3) Uani 1 1 d D U . . .
H27A H 0.705796 0.106298 0.875917 0.136 Uiso 1 1 calc R U . . .
H27B H 0.725864 0.043604 0.828495 0.136 Uiso 1 1 calc R U . . .
C28 C 0.6397(10) -0.0014(11) 0.8639(8) 0.119(4) Uani 1 1 d D U . . .
H28A H 0.648462 0.010300 0.905931 0.143 Uiso 1 1 calc R U . . .
H28B H 0.663745 -0.051600 0.856153 0.143 Uiso 1 1 calc R U . . .
C29 C 0.5488(9) -0.0084(10) 0.8325(8) 0.116(4) Uani 1 1 d D U . . .
H29A H 0.515312 -0.001209 0.859772 0.140 Uiso 1 1 calc R U . . .
H29B H 0.531221 -0.060450 0.808484 0.140 Uiso 1 1 calc R U . . .
C30 C 0.5396(9) 0.0569(10) 0.7957(7) 0.107(3) Uani 1 1 d D U . . .
H30A H 0.510071 0.035531 0.755048 0.129 Uiso 1 1 calc R U . . .
H30B H 0.506290 0.097103 0.808771 0.129 Uiso 1 1 calc R U . . .
C31 C 0.874(2) 0.2763(18) 0.702(2) 0.410(11) Uani 1 1 d D U . . .
H31A H 0.869858 0.229996 0.673017 0.492 Uiso 1 1 calc R U . . .
H31B H 0.918051 0.270231 0.738394 0.492 Uiso 1 1 calc R U . . .
C32 C 0.889(3) 0.3556(19) 0.680(2) 0.412(11) Uani 1 1 d D U . . .
H32A H 0.869206 0.348070 0.637249 0.494 Uiso 1 1 calc R U . . .
H32B H 0.949023 0.373098 0.692468 0.494 Uiso 1 1 calc R U . . .
C33 C 0.840(3) 0.4199(15) 0.704(2) 0.412(11) Uani 1 1 d D U . . .
H33A H 0.878952 0.459781 0.733232 0.495 Uiso 1 1 calc R U . . .
H33B H 0.806430 0.446816 0.672418 0.495 Uiso 1 1 calc R U . . .
C34 C 0.785(3) 0.3736(18) 0.730(2) 0.412(11) Uani 1 1 d D U . . .
H34A H 0.803080 0.385927 0.772895 0.494 Uiso 1 1 calc R U . . .
H34B H 0.725765 0.385285 0.715581 0.494 Uiso 1 1 calc R U . . .
C35 C 0.584(2) 0.2383(15) 0.6099(12) 0.186(10) Uani 1 1 d . U . . .
H35A H 0.617746 0.199624 0.631477 0.223 Uiso 1 1 calc R U . . .
H35B H 0.549600 0.209464 0.572443 0.223 Uiso 1 1 calc R U . . .
C36 C 0.6383(19) 0.2944(15) 0.5993(11) 0.186(10) Uani 1 1 d . U . . .
H36A H 0.607426 0.323117 0.568555 0.279 Uiso 1 1 calc R U . . .
H36B H 0.682290 0.268245 0.587258 0.279 Uiso 1 1 calc R U . . .
H36C H 0.663472 0.331575 0.634444 0.279 Uiso 1 1 calc R U . . .
C37 C 0.4655(13) 0.1978(13) 0.6629(12) 0.166(7) Uani 1 1 d . U . . .
H37A H 0.504789 0.160872 0.681643 0.200 Uiso 1 1 calc R U . . .
H37B H 0.439004 0.220731 0.691707 0.200 Uiso 1 1 calc R U . . .
C38 C 0.4041(14) 0.1550(13) 0.6176(11) 0.178(8) Uani 1 1 d . U . . .
H38A H 0.372857 0.191110 0.592879 0.267 Uiso 1 1 calc R U . . .
H38B H 0.366109 0.124587 0.632700 0.267 Uiso 1 1 calc R U . . .
H38C H 0.429909 0.118764 0.595059 0.267 Uiso 1 1 calc R U . . .
C39 C 0.4718(12) 0.3465(12) 0.6236(7) 0.125(6) Uani 1 1 d . U . . .
H39A H 0.433447 0.358642 0.646869 0.150 Uiso 1 1 calc R U . . .
H39B H 0.512930 0.392895 0.631051 0.150 Uiso 1 1 calc R U . . .
C40 C 0.4224(12) 0.3361(12) 0.5613(7) 0.135(6) Uani 1 1 d . U . . .
H40A H 0.460194 0.341732 0.537688 0.202 Uiso 1 1 calc R U . . .
H40B H 0.382499 0.376378 0.554677 0.202 Uiso 1 1 calc R U . . .
H40C H 0.392173 0.283524 0.550578 0.202 Uiso 1 1 calc R U . . .
C41 C 0.7072(14) 0.4580(14) 0.8871(11) 0.153(4) Uani 1 1 d . U . . .
C42 C 0.7580(12) 0.3974(12) 0.9198(9) 0.152(4) Uani 1 1 d . U . . .
H42A H 0.728837 0.377056 0.945910 0.183 Uiso 1 1 calc R U . . .
H42B H 0.763193 0.352342 0.892155 0.183 Uiso 1 1 calc R U . . .
C43 C 0.8427(14) 0.4341(14) 0.9542(11) 0.157(4) Uani 1 1 d . U . . .
H43 H 0.877306 0.394536 0.974785 0.188 Uiso 1 1 calc R U . . .
C44 C 0.8358(13) 0.5064(13) 0.9972(10) 0.161(4) Uani 1 1 d . U . . .
H44A H 0.808699 0.487596 1.024906 0.193 Uiso 1 1 calc R U . . .
H44B H 0.892713 0.529553 1.019409 0.193 Uiso 1 1 calc R U . . .
C45 C 0.7910(14) 0.5651(14) 0.9710(11) 0.159(4) Uani 1 1 d . U . . .
H45 H 0.786446 0.609607 0.999974 0.191 Uiso 1 1 calc R U . . .
C46 C 0.8290(14) 0.5927(14) 0.9288(10) 0.160(4) Uani 1 1 d . U . . .
H46A H 0.885381 0.618142 0.949866 0.192 Uiso 1 1 calc R U . . .
H46B H 0.795570 0.633833 0.910396 0.192 Uiso 1 1 calc R U . . .
C47 C 0.8375(14) 0.5269(13) 0.8784(10) 0.157(4) Uani 1 1 d . U . . .
H47 H 0.867108 0.547260 0.852099 0.188 Uiso 1 1 calc R U . . .
C48 C 0.8857(14) 0.4728(13) 0.9174(10) 0.158(4) Uani 1 1 d . U . . .
H48A H 0.903358 0.430739 0.893256 0.189 Uiso 1 1 calc R U . . .
H48B H 0.936931 0.503447 0.943202 0.189 Uiso 1 1 calc R U . . .
C49 C 0.7544(13) 0.4951(13) 0.8504(10) 0.154(4) Uani 1 1 d . U . . .
H49A H 0.755077 0.454446 0.818308 0.184 Uiso 1 1 calc R U . . .
H49B H 0.722424 0.537757 0.833213 0.184 Uiso 1 1 calc R U . . .
C50 C 0.7052(13) 0.5316(13) 0.9307(10) 0.157(4) Uani 1 1 d . U . . .
H50A H 0.679188 0.573538 0.908692 0.189 Uiso 1 1 calc R U . . .
H50B H 0.669304 0.516837 0.954347 0.189 Uiso 1 1 calc R U . . .
C51 C 0.5364(14) 0.3646(12) 0.8717(9) 0.119(3) Uani 1 1 d . U . . .
C52 C 0.5661(13) 0.2783(10) 0.8821(8) 0.121(3) Uani 1 1 d . U . . .
H52A H 0.621763 0.283321 0.911005 0.146 Uiso 1 1 calc R U . . .
H52B H 0.570512 0.249755 0.845640 0.146 Uiso 1 1 calc R U . . .
C53 C 0.5002(14) 0.2292(12) 0.9046(9) 0.121(3) Uani 1 1 d . U . . .
H53 H 0.516743 0.174664 0.910005 0.145 Uiso 1 1 calc R U . . .
C54 C 0.5027(13) 0.2725(11) 0.9567(8) 0.123(3) Uani 1 1 d . U . . .
H54A H 0.560811 0.276466 0.982200 0.147 Uiso 1 1 calc R U . . .
H54B H 0.467741 0.242205 0.974695 0.147 Uiso 1 1 calc R U . . .
C55 C 0.4760(14) 0.3513(11) 0.9554(9) 0.123(3) Uani 1 1 d . U . . .
H55 H 0.478720 0.375165 0.995295 0.148 Uiso 1 1 calc R U . . .
C56 C 0.3861(13) 0.3509(11) 0.9150(8) 0.125(3) Uani 1 1 d . U . . .
H56A H 0.371381 0.405324 0.909656 0.150 Uiso 1 1 calc R U . . .
H56B H 0.345276 0.324633 0.930731 0.150 Uiso 1 1 calc R U . . .
C57 C 0.3883(13) 0.3023(11) 0.8557(8) 0.122(3) Uani 1 1 d . U . . .
H57 H 0.331542 0.296560 0.827059 0.146 Uiso 1 1 calc R U . . .
C58 C 0.4200(13) 0.2270(12) 0.8604(8) 0.122(3) Uani 1 1 d . U . . .
H58 H 0.391714 0.179853 0.837094 0.147 Uiso 1 1 calc R U . . .
C59 C 0.5371(13) 0.3999(11) 0.9330(8) 0.121(3) Uani 1 1 d . U . . .
H59A H 0.594260 0.401228 0.959582 0.146 Uiso 1 1 calc R U . . .
H59B H 0.521497 0.454833 0.932428 0.146 Uiso 1 1 calc R U . . .
C60 C 0.4524(13) 0.3565(11) 0.8338(8) 0.119(3) Uani 1 1 d . U . . .
H60A H 0.452373 0.332781 0.794910 0.143 Uiso 1 1 calc R U . . .
H60B H 0.432187 0.409626 0.830631 0.143 Uiso 1 1 calc R U . . .
C61 C 0.6453(13) 0.5310(13) 0.6678(9) 0.154(4) Uani 1 1 d D U . . .
H61A H 0.649584 0.475607 0.675448 0.185 Uiso 1 1 calc R U . . .
H61B H 0.694619 0.563805 0.694192 0.185 Uiso 1 1 calc R U . . .
C62 C 0.6408(13) 0.5369(12) 0.6067(9) 0.157(4) Uani 1 1 d D U . . .
H62A H 0.626014 0.484248 0.583184 0.189 Uiso 1 1 calc R U . . .
H62B H 0.694929 0.558823 0.604001 0.189 Uiso 1 1 calc R U . . .
C63 C 0.5745(13) 0.5907(13) 0.5867(9) 0.162(4) Uani 1 1 d D U . . .
H63A H 0.599079 0.643586 0.584304 0.195 Uiso 1 1 calc R U . . .
H63B H 0.535956 0.568864 0.548416 0.195 Uiso 1 1 calc R U . . .
C64 C 0.5322(14) 0.5947(13) 0.6301(9) 0.158(4) Uani 1 1 d D U . . .
H64 H 0.482287 0.619828 0.627435 0.190 Uiso 1 1 calc R U . . .
C65 C 0.5096(10) 0.6552(10) 0.8423(7) 0.107(5) Uani 1 1 d . U . . .
H65A H 0.533563 0.654766 0.809754 0.128 Uiso 1 1 calc R U . . .
H65B H 0.518984 0.604458 0.857913 0.128 Uiso 1 1 calc R U . . .
C66 C 0.5560(11) 0.7257(11) 0.8912(8) 0.121(6) Uani 1 1 d . U . . .
H66A H 0.564591 0.772660 0.873423 0.182 Uiso 1 1 calc R U . . .
H66B H 0.610181 0.710404 0.913227 0.182 Uiso 1 1 calc R U . . .
H66C H 0.521988 0.737494 0.917170 0.182 Uiso 1 1 calc R U . . .
C67 C 0.3854(10) 0.7420(8) 0.7868(7) 0.078(4) Uani 1 1 d . U . . .
H67A H 0.324052 0.737254 0.769594 0.094 Uiso 1 1 calc R U . . .
H67B H 0.400683 0.789749 0.815881 0.094 Uiso 1 1 calc R U . . .
C68 C 0.4245(10) 0.7522(9) 0.7417(7) 0.087(4) Uani 1 1 d . U . . .
H68A H 0.403329 0.708943 0.709900 0.131 Uiso 1 1 calc R U . . .
H68B H 0.485063 0.752006 0.757415 0.131 Uiso 1 1 calc R U . . .
H68C H 0.411251 0.802663 0.727360 0.131 Uiso 1 1 calc R U . . .
C69 C 0.3592(11) 0.6540(10) 0.8643(7) 0.102(5) Uani 1 1 d . U . . .
H69B H 0.375513 0.699538 0.895288 0.123 Uiso 1 1 calc R U . . .
H69A H 0.299264 0.655111 0.843710 0.123 Uiso 1 1 calc R U . . .
C70 C 0.3721(12) 0.5771(11) 0.8914(7) 0.120(5) Uani 1 1 d . U . . .
H70A H 0.336251 0.533491 0.864793 0.180 Uiso 1 1 calc R U . . .
H70B H 0.357716 0.583001 0.927689 0.180 Uiso 1 1 calc R U . . .
H70C H 0.430618 0.565806 0.898992 0.180 Uiso 1 1 calc R U . . .
C71 C 0.1756(9) 0.4025(8) 0.6385(6) 0.061(2) Uani 1 1 d . U . . .
C72 C 0.2207(9) 0.3551(7) 0.6010(6) 0.063(3) Uani 1 1 d . U . . .
H72A H 0.205218 0.371639 0.562044 0.075 Uiso 1 1 calc R U . . .
H72B H 0.281711 0.366577 0.618179 0.075 Uiso 1 1 calc R U . . .
C73 C 0.1978(9) 0.2667(8) 0.5959(6) 0.068(2) Uani 1 1 d . U . . .
H73 H 0.227605 0.237508 0.571034 0.082 Uiso 1 1 calc R U . . .
C74 C 0.2263(9) 0.2423(8) 0.6572(6) 0.071(3) Uani 1 1 d . U . . .
H74A H 0.216952 0.184329 0.654976 0.085 Uiso 1 1 calc R U . . .
H74B H 0.286538 0.258026 0.675156 0.085 Uiso 1 1 calc R U . . .
C75 C 0.1771(9) 0.2824(8) 0.6927(7) 0.069(2) Uani 1 1 d . U . . .
H75 H 0.193546 0.264388 0.731549 0.083 Uiso 1 1 calc R U . . .
C76 C 0.0867(9) 0.2648(8) 0.6672(6) 0.071(3) Uani 1 1 d . U . . .
H76A H 0.056909 0.293218 0.691854 0.085 Uiso 1 1 calc R U . . .
H76B H 0.071586 0.207479 0.664098 0.085 Uiso 1 1 calc R U . . .
C77 C 0.0612(10) 0.2918(8) 0.6060(6) 0.070(2) Uani 1 1 d . U . . .
H77 H -0.000166 0.278576 0.587906 0.084 Uiso 1 1 calc R U . . .
C78 C 0.1062(9) 0.2497(8) 0.5694(6) 0.071(3) Uani 1 1 d . U . . .
H78A H 0.089719 0.266819 0.530633 0.086 Uiso 1 1 calc R U . . .
H78B H 0.091151 0.192176 0.564884 0.086 Uiso 1 1 calc R U . . .
C79 C 0.0800(8) 0.3790(8) 0.6123(6) 0.065(3) Uani 1 1 d . U . . .
H79A H 0.049915 0.405400 0.637616 0.078 Uiso 1 1 calc R U . . .
H79B H 0.060140 0.397259 0.574050 0.078 Uiso 1 1 calc R U . . .
C80 C 0.2023(9) 0.3718(8) 0.7001(6) 0.065(3) Uani 1 1 d . U . . .
H80A H 0.263407 0.382177 0.717765 0.078 Uiso 1 1 calc R U . . .
H80B H 0.174513 0.400381 0.725999 0.078 Uiso 1 1 calc R U . . .
C81 C 0.2099(9) 0.5541(8) 0.5914(6) 0.067(2) Uani 1 1 d . U . . .
C82 C 0.2867(9) 0.5365(8) 0.5731(6) 0.068(3) Uani 1 1 d . U . . .
H82A H 0.283504 0.479608 0.558628 0.081 Uiso 1 1 calc R U . . .
H82B H 0.337231 0.549206 0.606670 0.081 Uiso 1 1 calc R U . . .
C83 C 0.2927(10) 0.5854(8) 0.5259(6) 0.070(2) Uani 1 1 d . U . . .
H83 H 0.344298 0.573574 0.515066 0.083 Uiso 1 1 calc R U . . .
C84 C 0.2191(9) 0.5625(8) 0.4741(6) 0.069(3) Uani 1 1 d . U . . .
H84A H 0.216021 0.505196 0.461086 0.083 Uiso 1 1 calc R U . . .
H84B H 0.224955 0.591230 0.442337 0.083 Uiso 1 1 calc R U . . .
C85 C 0.1412(9) 0.5821(8) 0.4886(6) 0.069(2) Uani 1 1 d . U . . .
H85 H 0.092318 0.567830 0.453349 0.083 Uiso 1 1 calc R U . . .
C86 C 0.1428(9) 0.6660(8) 0.5102(6) 0.071(3) Uani 1 1 d . U . . .
H86A H 0.091406 0.675223 0.521222 0.085 Uiso 1 1 calc R U . . .
H86B H 0.143992 0.698144 0.479211 0.085 Uiso 1 1 calc R U . . .
C87 C 0.2207(9) 0.6924(8) 0.5635(6) 0.071(2) Uani 1 1 d . U . . .
H87 H 0.222551 0.750255 0.576364 0.085 Uiso 1 1 calc R U . . .
C88 C 0.2977(9) 0.6743(8) 0.5457(6) 0.072(3) Uani 1 1 d . U . . .
H88A H 0.348367 0.690428 0.578563 0.087 Uiso 1 1 calc R U . . .
H88B H 0.300749 0.704063 0.513779 0.087 Uiso 1 1 calc R U . . .
C89 C 0.1298(9) 0.5321(8) 0.5379(6) 0.069(3) Uani 1 1 d . U . . .
H89A H 0.079159 0.545466 0.548710 0.082 Uiso 1 1 calc R U . . .
H89B H 0.124154 0.474789 0.524059 0.082 Uiso 1 1 calc R U . . .
C90 C 0.2124(9) 0.6457(7) 0.6114(6) 0.070(3) Uani 1 1 d . U . . .
H90A H 0.160581 0.657248 0.621162 0.084 Uiso 1 1 calc R U . . .
H90B H 0.260211 0.661758 0.646323 0.084 Uiso 1 1 calc R U . . .
C91 C 0.1732(14) 0.5014(14) 0.8389(12) 0.208(5) Uani 1 1 d D U . . .
H91A H 0.203138 0.529026 0.877835 0.250 Uiso 1 1 calc R U . . .
H91B H 0.214791 0.490718 0.817900 0.250 Uiso 1 1 calc R U . . .
C92 C 0.1288(16) 0.4228(13) 0.8440(12) 0.211(6) Uani 1 1 d D U . . .
H92A H 0.146913 0.376242 0.824410 0.253 Uiso 1 1 calc R U . . .
H92B H 0.133036 0.415764 0.884405 0.253 Uiso 1 1 calc R U . . .
C93 C 0.0427(15) 0.4448(14) 0.8106(12) 0.216(6) Uani 1 1 d D U . . .
H93A H -0.003119 0.415627 0.819761 0.259 Uiso 1 1 calc R U . . .
H93B H 0.033728 0.437167 0.768365 0.259 Uiso 1 1 calc R U . . .
C94 C 0.0544(16) 0.5342(14) 0.8362(12) 0.212(5) Uani 1 1 d D U . . .
H94A H 0.003810 0.562227 0.822557 0.255 Uiso 1 1 calc R U . . .
H94B H 0.076026 0.543301 0.878846 0.255 Uiso 1 1 calc R U . . .
C95 C 0.1978(10) 0.9114(9) 0.7788(7) 0.076(2) Uani 1 1 d . U . . .
C96 C 0.2127(10) 0.8769(9) 0.7212(7) 0.078(3) Uani 1 1 d . U . . .
H96A H 0.254650 0.837840 0.729078 0.094 Uiso 1 1 calc R U . . .
H96B H 0.160025 0.848947 0.695132 0.094 Uiso 1 1 calc R U . . .
C97 C 0.2424(10) 0.9394(9) 0.6914(7) 0.081(3) Uani 1 1 d . U . . .
H97 H 0.252457 0.915277 0.655025 0.097 Uiso 1 1 calc R U . . .
C98 C 0.1809(10) 0.9994(9) 0.6793(7) 0.081(3) Uani 1 1 d . U . . .
H98A H 0.202200 1.040338 0.660280 0.097 Uiso 1 1 calc R U . . .
H98B H 0.127957 0.973642 0.652023 0.097 Uiso 1 1 calc R U . . .
C99 C 0.1638(10) 1.0376(9) 0.7313(7) 0.079(3) Uani 1 1 d . U . . .
H99 H 0.121486 1.076696 0.721005 0.094 Uiso 1 1 calc R U . . .
C100 C 0.2443(9) 1.0777(9) 0.7754(7) 0.082(3) Uani 1 1 d . U . . .
H10C H 0.232294 1.098788 0.811418 0.099 Uiso 1 1 calc R U . . .
H10D H 0.266077 1.122320 0.759911 0.099 Uiso 1 1 calc R U . . .
C101 C 0.3117(10) 1.0160(9) 0.7889(7) 0.081(3) Uani 1 1 d . U . . .
H101 H 0.365966 1.041723 0.815504 0.097 Uiso 1 1 calc R U . . .
C102 C 0.3220(10) 0.9801(9) 0.7330(7) 0.083(3) Uani 1 1 d . U . . .
H10E H 0.364320 0.941337 0.740783 0.100 Uiso 1 1 calc R U . . .
H10F H 0.343318 1.022017 0.714793 0.100 Uiso 1 1 calc R U . . .
C103 C 0.2768(9) 0.9521(9) 0.8153(7) 0.079(3) Uani 1 1 d . U . . .
H10G H 0.318259 0.912789 0.824530 0.095 Uiso 1 1 calc R U . . .
H10H H 0.268860 0.975884 0.852086 0.095 Uiso 1 1 calc R U . . .
C104 C 0.1321(9) 0.9727(8) 0.7621(7) 0.077(3) Uani 1 1 d . U . . .
H10J H 0.120825 0.998004 0.797367 0.092 Uiso 1 1 calc R U . . .
H10I H 0.079135 0.945054 0.736233 0.092 Uiso 1 1 calc R U . . .
C105 C 0.1557(11) 0.8443(11) 0.8820(7) 0.089(3) Uani 1 1 d . U . . .
C106 C 0.2452(10) 0.8453(10) 0.9229(6) 0.094(3) Uani 1 1 d . U . . .
H10K H 0.279738 0.891538 0.918654 0.113 Uiso 1 1 calc R U . . .
H10L H 0.270369 0.797035 0.912138 0.113 Uiso 1 1 calc R U . . .
C107 C 0.2449(12) 0.8495(11) 0.9873(7) 0.100(3) Uani 1 1 d . U . . .
H107 H 0.301985 0.850288 1.014979 0.120 Uiso 1 1 calc R U . . .
C108 C 0.1866(11) 0.7834(11) 0.9910(7) 0.104(3) Uani 1 1 d . U . . .
H10M H 0.183445 0.788536 1.031108 0.125 Uiso 1 1 calc R U . . .
H10N H 0.211802 0.733530 0.984246 0.125 Uiso 1 1 calc R U . . .
C109 C 0.0991(11) 0.7750(11) 0.9515(7) 0.101(3) Uani 1 1 d . U . . .
H109 H 0.066183 0.727385 0.956508 0.121 Uiso 1 1 calc R U . . .
C110 C 0.0610(11) 0.8524(10) 0.9662(7) 0.102(3) Uani 1 1 d . U . . .
H11A H 0.002793 0.850552 0.941207 0.123 Uiso 1 1 calc R U . . .
H11B H 0.060160 0.857439 1.006784 0.123 Uiso 1 1 calc R U . . .
C111 C 0.1123(11) 0.9249(11) 0.9573(7) 0.100(3) Uani 1 1 d . U . . .
H111 H 0.087713 0.974874 0.966737 0.120 Uiso 1 1 calc R U . . .
C112 C 0.2002(11) 0.9230(10) 0.9987(7) 0.101(3) Uani 1 1 d . U . . .
H11C H 0.196123 0.926659 1.038544 0.122 Uiso 1 1 calc R U . . .
H11D H 0.234975 0.970302 0.996544 0.122 Uiso 1 1 calc R U . . .
C113 C 0.1169(11) 0.9169(10) 0.8978(6) 0.094(3) Uani 1 1 d . U . . .
H11E H 0.149697 0.963848 0.892879 0.112 Uiso 1 1 calc R U . . .
H11F H 0.059809 0.915496 0.871061 0.112 Uiso 1 1 calc R U . . .
C114 C 0.1023(10) 0.7728(10) 0.8880(6) 0.094(3) Uani 1 1 d . U . . .
H11G H 0.125787 0.723840 0.876596 0.112 Uiso 1 1 calc R U . . .
H11H H 0.044996 0.772478 0.861824 0.112 Uiso 1 1 calc R U . . .
C115 C -0.0647(15) 0.6075(13) 0.6504(11) 0.177(9) Uani 1 1 d D U . . .
H11J H -0.097396 0.573444 0.614670 0.213 Uiso 1 1 calc R U . . .
H11I H -0.005203 0.597763 0.657516 0.213 Uiso 1 1 calc R U . . .
C116 C -0.0945(16) 0.5867(14) 0.7016(11) 0.189(9) Uani 1 1 d D U . . .
H11K H -0.130955 0.626095 0.710350 0.284 Uiso 1 1 calc R U . . .
H11L H -0.046088 0.586420 0.735408 0.284 Uiso 1 1 calc R U . . .
H11M H -0.125358 0.534377 0.691353 0.284 Uiso 1 1 calc R U . . .
C117 C -0.0198(12) 0.7215(11) 0.6038(7) 0.111(5) Uani 1 1 d . U . . .
H11N H 0.036840 0.706446 0.622193 0.134 Uiso 1 1 calc R U . . .
H11O H -0.041993 0.688086 0.565945 0.134 Uiso 1 1 calc R U . . .
C118 C -0.0133(12) 0.8078(10) 0.5939(7) 0.113(5) Uani 1 1 d . U . . .
H11P H -0.060018 0.816528 0.561058 0.170 Uiso 1 1 calc R U . . .
H11Q H 0.039423 0.820261 0.585906 0.170 Uiso 1 1 calc R U . . .
H11R H -0.015264 0.841918 0.628516 0.170 Uiso 1 1 calc R U . . .
C119 C -0.1725(10) 0.7212(10) 0.6225(7) 0.098(5) Uani 1 1 d D U . . .
H11S H -0.200803 0.697889 0.647933 0.118 Uiso 1 1 calc R U . . .
H11T H -0.175414 0.779084 0.628472 0.118 Uiso 1 1 calc R U . . .
C120 C -0.2210(10) 0.6900(10) 0.5597(7) 0.104(5) Uani 1 1 d D U . . .
H12C H -0.279407 0.701617 0.552352 0.155 Uiso 1 1 calc R U . . .
H12D H -0.218292 0.632778 0.552903 0.155 Uiso 1 1 calc R U . . .
H12E H -0.196402 0.715628 0.533820 0.155 Uiso 1 1 calc R U . . .
C121 C -0.1662(15) 0.7404(14) 0.7998(12) 0.221(6) Uani 1 1 d D U . . .
H12F H -0.143546 0.723736 0.838307 0.265 Uiso 1 1 calc R U . . .
H12G H -0.132305 0.722025 0.774514 0.265 Uiso 1 1 calc R U . . .
C122 C -0.2577(17) 0.7138(13) 0.7732(12) 0.226(6) Uani 1 1 d D U . . .
H12H H -0.269968 0.658809 0.779267 0.271 Uiso 1 1 calc R U . . .
H12I H -0.275383 0.717218 0.731314 0.271 Uiso 1 1 calc R U . . .
C123 C -0.3009(14) 0.7709(15) 0.8047(12) 0.227(6) Uani 1 1 d D U . . .
H12J H -0.320889 0.746088 0.833575 0.272 Uiso 1 1 calc R U . . .
H12K H -0.348181 0.791946 0.777715 0.272 Uiso 1 1 calc R U . . .
C124 C -0.2275(16) 0.8365(14) 0.8342(12) 0.221(6) Uani 1 1 d D U . . .
H12L H -0.247371 0.889836 0.832197 0.265 Uiso 1 1 calc R U . . .
H12M H -0.201305 0.830197 0.875081 0.265 Uiso 1 1 calc R U . . .
B1 B 0.9212(13) 0.1477(13) 0.8118(9) 0.085(5) Uani 1 1 d . . . . .
B2 B 0.5214(15) 0.2720(16) 0.6462(11) 0.125(6) Uani 1 1 d . . . . .
B3 B 0.4127(12) 0.6630(11) 0.8197(8) 0.071(4) Uani 1 1 d . . . . .
B4 B -0.0766(14) 0.7036(13) 0.6422(9) 0.097(5) Uani 1 1 d . . . . .

loop_
_atom_site_aniso_label
_atom_site_aniso_U_11
_atom_site_aniso_U_22
_atom_site_aniso_U_33
_atom_site_aniso_U_23
_atom_site_aniso_U_13
_atom_site_aniso_U_12
K1 0.072(3) 0.085(3) 0.115(3) 0.036(2) 0.027(2) 0.030(2)
K2 0.063(3) 0.082(3) 0.061(2) 0.010(2) 0.017(2) 0.0209(19)
K3 0.081(3) 0.076(3) 0.089(3) -0.007(2) 0.025(2) 0.019(2)
K4 0.048(2) 0.078(3) 0.066(3) 0.014(2) 0.0081(19) 0.0114(18)
P1 0.034(3) 0.056(3) 0.047(3) 0.006(2) 0.011(2) 0.0009(19)
P2 0.112(5) 0.101(4) 0.093(4) 0.023(3) 0.015(3) 0.024(3)
P3 0.055(3) 0.061(3) 0.063(3) 0.009(2) 0.014(2) 0.008(2)
P4 0.074(4) 0.077(3) 0.068(3) 0.017(3) 0.020(3) 0.015(2)
O1 0.063(6) 0.076(7) 0.054(7) -0.004(5) 0.019(5) -0.003(5)
O2 0.067(8) 0.084(8) 0.106(8) 0.026(6) 0.022(6) 0.028(6)
O3 0.38(2) 0.221(15) 0.80(3) 0.16(2) 0.39(2) 0.098(16)
O4 0.075(6) 0.130(7) 0.105(7) 0.037(6) 0.018(6) 0.011(6)
O5 0.056(7) 0.071(6) 0.085(8) -0.007(5) 0.004(6) 0.018(6)
O6 0.166(10) 0.135(8) 0.208(11) 0.057(7) 0.123(9) 0.059(6)
O7 0.220(15) 0.199(11) 0.225(13) 0.066(10) 0.106(11) -0.008(10)
O8 0.071(7) 0.120(9) 0.070(7) 0.020(6) 0.005(6) -0.001(7)
O9 0.256(14) 0.185(12) 0.238(13) -0.002(11) 0.162(11) -0.066(11)
N1 0.044(8) 0.064(7) 0.049(8) 0.015(6) 0.008(5) 0.001(6)
N2 0.051(8) 0.073(8) 0.042(8) 0.001(6) 0.015(6) 0.001(7)
N3 0.068(12) 0.100(11) 0.177(12) -0.050(11) 0.028(9) 0.006(9)
N4 0.065(11) 0.070(10) 0.170(13) 0.013(9) 0.050(9) 0.022(9)
N5 0.052(8) 0.055(9) 0.074(9) 0.010(6) 0.013(7) 0.002(6)
N6 0.059(8) 0.059(9) 0.078(10) 0.004(6) 0.006(7) 0.004(7)
N7 0.048(9) 0.120(13) 0.068(9) 0.052(8) 0.008(8) -0.006(7)
N8 0.051(8) 0.126(13) 0.077(11) 0.040(8) 0.007(8) -0.004(9)
C1 0.032(4) 0.068(5) 0.070(5) 0.014(4) 0.023(4) 0.002(4)
C2 0.031(5) 0.061(5) 0.067(5) 0.015(4) 0.021(4) 0.007(4)
C3 0.032(4) 0.060(5) 0.068(5) 0.015(4) 0.018(4) 0.005(4)
C4 0.035(5) 0.062(5) 0.069(5) 0.016(4) 0.019(4) 0.004(4)
C5 0.036(4) 0.065(5) 0.070(5) 0.017(4) 0.022(4) 0.002(4)
C6 0.034(5) 0.068(5) 0.069(5) 0.018(4) 0.023(4) -0.001(4)
C7 0.032(4) 0.070(5) 0.071(5) 0.011(4) 0.023(4) 0.003(4)
C8 0.033(4) 0.069(5) 0.071(5) 0.012(4) 0.019(4) 0.002(4)
C9 0.038(4) 0.068(5) 0.070(5) 0.014(4) 0.021(4) -0.002(4)
C10 0.032(4) 0.064(5) 0.070(5) 0.013(4) 0.016(4) 0.007(4)
C11 0.048(4) 0.051(4) 0.045(4) 0.009(4) 0.019(4) 0.002(4)
C12 0.046(5) 0.053(5) 0.043(5) 0.007(4) 0.019(4) 0.003(4)
C13 0.046(4) 0.058(4) 0.046(4) 0.005(4) 0.019(4) -0.002(4)
C14 0.049(5) 0.062(5) 0.051(5) 0.003(4) 0.019(4) -0.004(4)
C15 0.052(4) 0.061(5) 0.050(4) 0.007(4) 0.019(4) -0.005(4)
C16 0.055(5) 0.061(5) 0.054(5) 0.008(4) 0.017(4) -0.006(4)
C17 0.052(5) 0.058(4) 0.052(5) 0.005(4) 0.018(4) -0.002(4)
C18 0.049(5) 0.061(5) 0.047(5) 0.006(4) 0.019(4) -0.004(4)
C19 0.050(5) 0.054(5) 0.047(5) 0.010(4) 0.019(4) -0.001(4)
C20 0.051(5) 0.053(5) 0.051(5) 0.007(4) 0.018(4) 0.001(4)
C21 0.076(11) 0.157(12) 0.071(10) 0.000(8) 0.021(7) 0.036(9)
C22 0.079(11) 0.153(13) 0.067(10) 0.006(8) 0.021(7) 0.039(9)
C23 0.150(15) 0.200(16) 0.164(18) -0.012(13) 0.086(14) -0.082(15)
C24 0.164(15) 0.214(17) 0.180(19) -0.004(14) 0.080(15) -0.074(16)
C25 0.098(12) 0.116(11) 0.071(10) -0.026(8) 0.022(8) -0.005(9)
C26 0.103(12) 0.119(12) 0.076(11) -0.022(9) 0.021(8) -0.012(9)
C27 0.085(7) 0.138(8) 0.111(7) 0.041(6) 0.010(6) 0.006(6)
C28 0.089(7) 0.141(8) 0.119(8) 0.043(6) 0.007(6) 0.004(6)
C29 0.086(7) 0.139(8) 0.116(8) 0.041(6) 0.009(6) 0.004(7)
C30 0.079(7) 0.132(8) 0.109(7) 0.037(6) 0.017(6) 0.009(6)
C31 0.37(2) 0.223(15) 0.80(3) 0.16(2) 0.39(2) 0.097(16)
C32 0.38(2) 0.225(15) 0.80(3) 0.16(2) 0.39(2) 0.098(16)
C33 0.38(2) 0.225(15) 0.80(3) 0.16(2) 0.39(2) 0.098(16)
C34 0.38(2) 0.223(15) 0.80(3) 0.16(2) 0.39(2) 0.098(16)
C35 0.30(3) 0.16(2) 0.141(13) 0.042(17) 0.121(17) 0.11(2)
C36 0.30(3) 0.18(2) 0.142(14) 0.037(17) 0.143(17) 0.10(2)
C37 0.100(15) 0.121(14) 0.23(2) -0.016(13) -0.003(13) 0.006(9)
C38 0.111(16) 0.133(15) 0.24(2) -0.015(14) -0.014(13) 0.019(10)
C39 0.113(13) 0.178(13) 0.076(10) 0.013(11) 0.007(9) 0.062(10)
C40 0.124(14) 0.191(14) 0.076(10) 0.019(11) 0.003(10) 0.057(11)
C41 0.111(8) 0.148(9) 0.154(10) 0.024(6) -0.031(6) -0.001(6)
C42 0.109(8) 0.149(9) 0.155(10) 0.026(7) -0.031(7) 0.001(7)
C43 0.113(8) 0.152(9) 0.159(10) 0.024(6) -0.032(6) 0.000(6)
C44 0.117(8) 0.155(9) 0.161(10) 0.021(7) -0.034(7) -0.003(7)
C45 0.117(8) 0.153(9) 0.160(10) 0.021(6) -0.031(6) -0.002(6)
C46 0.118(8) 0.153(9) 0.161(10) 0.021(7) -0.030(7) -0.005(7)
C47 0.115(8) 0.152(9) 0.159(10) 0.025(6) -0.030(6) -0.003(6)
C48 0.113(8) 0.153(9) 0.160(10) 0.025(7) -0.033(7) -0.002(7)
C49 0.111(8) 0.149(9) 0.156(10) 0.027(7) -0.031(7) -0.003(7)
C50 0.115(8) 0.152(9) 0.158(10) 0.021(7) -0.031(7) 0.001(7)
C51 0.146(8) 0.106(6) 0.097(6) -0.002(6) 0.031(5) -0.001(6)
C52 0.148(8) 0.107(7) 0.100(7) -0.004(6) 0.030(6) 0.002(6)
C53 0.150(8) 0.107(7) 0.098(7) -0.002(6) 0.031(6) 0.002(6)
C54 0.153(8) 0.110(7) 0.097(7) -0.001(6) 0.032(6) 0.000(7)
C55 0.153(8) 0.111(7) 0.098(6) -0.003(6) 0.032(6) -0.001(6)
C56 0.152(8) 0.113(7) 0.102(7) -0.002(6) 0.033(6) -0.001(7)
C57 0.148(8) 0.110(7) 0.099(6) -0.001(6) 0.031(6) 0.000(6)
C58 0.149(8) 0.107(7) 0.100(7) -0.004(6) 0.030(6) -0.001(7)
C59 0.148(8) 0.110(7) 0.097(7) -0.004(6) 0.032(6) -0.001(6)
C60 0.145(8) 0.107(7) 0.098(7) 0.000(6) 0.031(6) 0.001(6)
C61 0.167(10) 0.140(8) 0.211(11) 0.059(8) 0.122(10) 0.056(7)
C62 0.171(11) 0.144(9) 0.213(11) 0.061(8) 0.124(10) 0.056(7)
C63 0.176(11) 0.148(9) 0.216(11) 0.063(8) 0.119(10) 0.056(7)
C64 0.171(11) 0.142(9) 0.215(11) 0.060(8) 0.120(9) 0.059(7)
C65 0.069(8) 0.113(12) 0.110(13) -0.016(9) -0.008(8) 0.007(8)
C66 0.075(10) 0.136(13) 0.116(13) -0.020(10) -0.012(9) 0.002(9)
C67 0.074(10) 0.063(8) 0.100(12) 0.011(8) 0.030(8) -0.003(7)
C68 0.086(11) 0.075(9) 0.105(12) 0.021(8) 0.034(8) -0.009(8)
C69 0.118(12) 0.121(13) 0.075(10) 0.019(8) 0.034(9) 0.028(10)
C70 0.140(13) 0.139(13) 0.086(11) 0.033(9) 0.033(10) 0.020(11)
C71 0.063(5) 0.054(4) 0.063(5) 0.018(4) 0.013(4) -0.006(4)
C72 0.067(5) 0.052(5) 0.067(5) 0.016(5) 0.014(4) -0.007(4)
C73 0.073(5) 0.056(4) 0.072(5) 0.016(4) 0.015(4) -0.007(4)
C74 0.076(5) 0.057(5) 0.075(5) 0.019(5) 0.013(5) -0.006(5)
C75 0.073(5) 0.061(5) 0.069(5) 0.021(4) 0.012(4) -0.008(4)
C76 0.072(5) 0.063(5) 0.074(5) 0.021(5) 0.014(5) -0.013(5)
C77 0.068(5) 0.061(5) 0.074(5) 0.018(5) 0.011(4) -0.011(4)
C78 0.074(5) 0.059(5) 0.074(5) 0.015(5) 0.012(5) -0.013(5)
C79 0.064(5) 0.058(5) 0.069(5) 0.021(5) 0.012(5) -0.008(5)
C80 0.066(5) 0.059(5) 0.064(5) 0.015(5) 0.010(4) -0.003(4)
C81 0.071(5) 0.056(4) 0.071(5) 0.018(4) 0.009(4) 0.007(5)
C82 0.071(6) 0.057(5) 0.072(5) 0.018(4) 0.012(4) 0.006(5)
C83 0.072(5) 0.061(4) 0.073(5) 0.019(4) 0.012(4) 0.008(5)
C84 0.072(6) 0.061(5) 0.071(5) 0.020(5) 0.011(4) 0.009(5)
C85 0.071(5) 0.060(4) 0.072(5) 0.020(4) 0.010(4) 0.008(5)
C86 0.074(6) 0.060(5) 0.075(5) 0.020(5) 0.012(4) 0.009(5)
C87 0.077(5) 0.055(4) 0.076(5) 0.019(4) 0.010(4) 0.007(5)
C88 0.075(6) 0.059(5) 0.077(5) 0.022(5) 0.009(4) 0.003(5)
C89 0.070(6) 0.060(5) 0.071(5) 0.019(4) 0.008(4) 0.009(5)
C90 0.076(6) 0.056(5) 0.072(5) 0.017(4) 0.009(4) 0.007(5)
C91 0.224(15) 0.199(12) 0.229(13) 0.065(11) 0.102(11) -0.010(10)
C92 0.226(15) 0.201(12) 0.232(13) 0.064(11) 0.100(12) -0.011(11)
C93 0.227(15) 0.204(12) 0.238(13) 0.060(11) 0.096(12) -0.012(11)
C94 0.225(15) 0.203(12) 0.234(13) 0.062(11) 0.099(11) -0.011(11)
C95 0.072(5) 0.072(6) 0.087(6) 0.015(5) 0.027(5) -0.002(4)
C96 0.075(6) 0.074(6) 0.089(6) 0.013(5) 0.029(5) 0.001(4)
C97 0.077(6) 0.079(6) 0.090(6) 0.015(5) 0.029(5) 0.000(4)
C98 0.079(6) 0.076(6) 0.091(6) 0.017(5) 0.029(5) -0.001(4)
C99 0.075(6) 0.072(6) 0.092(6) 0.014(5) 0.029(5) 0.001(4)
C100 0.076(6) 0.073(6) 0.097(6) 0.013(5) 0.027(5) -0.002(4)
C101 0.075(6) 0.075(6) 0.093(6) 0.013(5) 0.027(5) 0.000(4)
C102 0.079(6) 0.079(6) 0.094(6) 0.014(5) 0.028(5) 0.000(4)
C103 0.073(6) 0.075(6) 0.092(6) 0.014(5) 0.027(5) -0.002(4)
C104 0.071(6) 0.072(6) 0.091(6) 0.011(5) 0.033(5) 0.000(4)
C105 0.086(6) 0.122(7) 0.055(5) 0.025(6) 0.011(5) 0.006(5)
C106 0.088(6) 0.126(7) 0.062(5) 0.022(6) 0.009(5) 0.006(5)
C107 0.094(6) 0.131(7) 0.065(5) 0.022(6) 0.006(5) 0.005(5)
C108 0.099(7) 0.136(7) 0.068(5) 0.027(6) 0.006(5) 0.002(5)
C109 0.096(6) 0.135(7) 0.065(5) 0.027(6) 0.010(5) 0.002(5)
C110 0.097(6) 0.137(7) 0.066(5) 0.021(6) 0.012(5) 0.002(5)
C111 0.095(6) 0.133(7) 0.062(5) 0.018(6) 0.008(5) 0.005(5)
C112 0.096(7) 0.135(7) 0.064(5) 0.016(6) 0.006(5) 0.008(5)
C113 0.091(6) 0.127(7) 0.057(5) 0.022(6) 0.010(5) 0.006(5)
C114 0.090(6) 0.128(7) 0.059(5) 0.026(6) 0.010(5) 0.003(5)
C115 0.146(17) 0.108(11) 0.24(3) 0.054(12) -0.005(17) 0.000(11)
C116 0.157(18) 0.125(13) 0.26(3) 0.059(13) 0.000(17) 0.004(12)
C117 0.132(12) 0.126(12) 0.064(9) 0.012(10) 0.007(8) 0.031(11)
C118 0.146(13) 0.121(12) 0.060(9) 0.020(10) 0.005(9) 0.033(11)
C119 0.084(9) 0.087(10) 0.104(11) -0.013(9) 0.005(8) 0.013(8)
C120 0.079(10) 0.096(11) 0.110(11) -0.015(9) -0.003(8) 0.013(9)
C121 0.262(15) 0.191(12) 0.243(13) -0.006(12) 0.155(11) -0.067(12)
C122 0.263(15) 0.194(12) 0.246(13) -0.009(12) 0.148(11) -0.067(11)
C123 0.263(15) 0.195(12) 0.250(13) -0.006(12) 0.147(11) -0.068(11)
C124 0.260(15) 0.190(12) 0.246(13) -0.005(12) 0.154(11) -0.067(11)
B1 0.064(10) 0.106(13) 0.072(13) -0.021(8) 0.018(7) -0.004(9)
B2 0.079(15) 0.158(17) 0.122(14) 0.019(12) -0.003(9) 0.046(9)
B3 0.065(9) 0.065(10) 0.072(12) 0.008(7) 0.002(8) 0.002(9)
B4 0.090(11) 0.110(12) 0.068(12) 0.009(9) -0.011(8) 0.024(12)

loop_
_atom_type_symbol
_atom_type_description
_atom_type_scat_dispersion_real
_atom_type_scat_dispersion_imag
_atom_type_scat_source
C C 0.0181 0.0091 'International Tables Vol C Tables 4.2.6.8 and 6.1.1.4'
H H 0.0000 0.0000 'International Tables Vol C Tables 4.2.6.8 and 6.1.1.4'
B B 0.0090 0.0039 'International Tables Vol C Tables 4.2.6.8 and 6.1.1.4'
K K 0.3868 1.0657 'International Tables Vol C Tables 4.2.6.8 and 6.1.1.4'
N N 0.0311 0.0180 'International Tables Vol C Tables 4.2.6.8 and 6.1.1.4'
O O 0.0492 0.0322 'International Tables Vol C Tables 4.2.6.8 and 6.1.1.4'
P P 0.2955 0.4335 'International Tables Vol C Tables 4.2.6.8 and 6.1.1.4'

loop_
_exptl_crystal_face_index_h
_exptl_crystal_face_index_k
_exptl_crystal_face_index_l
_exptl_crystal_face_perp_dist
0 0 1 0.0038
0 0 -1 0.0038
0 -1 0 0.0918
0 1 0 0.0753
1 1 -1 0.0593
-1 -1 1 0.0885
1 0 0 0.0859
-1 0 0 0.1017
1 -2 0 0.0849
-1 2 0 0.0710

loop_
_geom_angle_atom_site_label_1
_geom_angle_atom_site_label_2
_geom_angle_atom_site_label_3
_geom_angle
_geom_angle_site_symmetry_1
_geom_angle_site_symmetry_3
_geom_angle_publ_flag
O1 K1 O2 156.5(3) . . ?
O1 K1 O3 78.4(7) . . ?
O1 K1 O4 92.0(3) . . ?
O1 K1 N1 43.2(3) . . ?
O1 K1 N2 22.1(3) . . ?
O1 K1 N3 136.9(4) . . ?
O2 K1 O3 78.1(7) . . ?
O2 K1 O4 111.4(4) . . ?
O2 K1 N1 135.5(4) . . ?
O2 K1 N2 151.9(3) . . ?
O2 K1 N3 40.7(4) . . ?
O3 K1 N1 90.1(6) . . ?
O3 K1 N2 85.0(6) . . ?
O3 K1 N3 83.9(7) . . ?
O4 K1 O3 167.1(9) . . ?
O4 K1 N1 88.7(3) . . ?
O4 K1 N2 89.3(3) . . ?
O4 K1 N3 97.7(4) . . ?
N1 K1 N2 21.2(2) . . ?
N1 K1 N3 173.5(4) . . ?
N3 K1 N2 158.7(4) . . ?
P2 K2 N6 118.0(3) . . ?
O5 K2 P2 101.8(3) . . ?
O5 K2 N4 144.3(4) . . ?
O5 K2 N5 44.1(3) . . ?
O5 K2 N6 22.1(3) . . ?
O6 K2 P2 106.0(4) . . ?
O6 K2 O5 113.0(4) . . ?
O6 K2 N4 94.1(4) . . ?
O6 K2 N5 119.5(4) . . ?
O6 K2 N6 117.6(4) . . ?
N4 K2 P2 46.3(4) . . ?
N4 K2 N5 138.7(4) . . ?
N4 K2 N6 148.3(4) . . ?
N5 K2 P2 130.4(3) . . ?
N5 K2 N6 22.0(3) . . ?
P4 K3 P3 153.61(17) . . ?
O7 K3 P3 96.2(5) . . ?
O7 K3 P4 109.4(5) . . ?
O7 K3 N6 98.0(5) . . ?
O7 K3 N8 107.5(5) . . ?
N6 K3 P3 46.7(3) . . ?
N6 K3 P4 120.7(3) . . ?
N6 K3 N8 154.4(4) . . ?
N8 K3 P3 129.9(3) . . ?
N8 K3 P4 48.3(3) . . ?
P1 K4 N8 127.7(3) 1_465 . ?
O8 K4 P1 109.4(3) . 1_465 ?
O8 K4 N2 152.2(3) . 1_465 ?
O8 K4 N7 44.1(3) . . ?
O8 K4 N8 22.4(3) . . ?
O9 K4 P1 104.4(5) . 1_465 ?
O9 K4 O8 90.2(5) . . ?
O9 K4 N2 105.9(5) . 1_465 ?
O9 K4 N7 97.0(6) . . ?
O9 K4 N8 96.6(5) . . ?
N2 K4 P1 45.2(2) 1_465 1_465 ?
N2 K4 N8 157.5(3) 1_465 . ?
N7 K4 P1 146.4(3) . 1_465 ?
N7 K4 N2 149.3(4) . 1_465 ?
N7 K4 N8 22.0(3) . . ?
N1 P1 K4 88.5(4) . 1_645 ?
N1 P1 C3 99.2(6) . . ?
N1 P1 C11 98.8(6) . . ?
C3 P1 K4 116.1(4) . 1_645 ?
C11 P1 K4 128.8(4) . 1_645 ?
C11 P1 C3 112.5(6) . . ?
N3 P2 K2 88.6(7) . . ?
N3 P2 C41 93.9(10) . . ?
N3 P2 C51 97.9(9) . . ?
C41 P2 K2 135.3(8) . . ?
C51 P2 K2 108.8(7) . . ?
C51 P2 C41 114.9(11) . . ?
N5 P3 K3 88.0(4) . . ?
N5 P3 C71 100.5(6) . . ?
N5 P3 C81 97.4(6) . . ?
C71 P3 K3 135.4(5) . . ?
C71 P3 C81 111.4(7) . . ?
C81 P3 K3 110.7(5) . . ?
N7 P4 K3 84.7(6) . . ?
N7 P4 C95 100.1(7) . . ?
N7 P4 C105 98.1(7) . . ?
C95 P4 K3 124.0(5) . . ?
C105 P4 K3 121.2(6) . . ?
C105 P4 C95 113.3(8) . . ?
N2 O1 K1 111.4(7) . . ?
N2 O1 B1 117.1(11) . . ?
B1 O1 K1 130.3(9) . . ?
N4 O2 K1 119.2(10) . . ?
N4 O2 B2 119.6(14) . . ?
B2 O2 K1 113.5(11) . . ?
C31 O3 K1 128.3(18) . . ?
C31 O3 C34 115(2) . . ?
C34 O3 K1 110.9(19) . . ?
C27 O4 K1 110.1(9) . . ?
C30 O4 K1 139.4(9) . . ?
C30 O4 C27 110.5(12) . . ?
N6 O5 K2 108.7(8) . . ?
N6 O5 B3 117.2(11) . . ?
B3 O5 K2 133.0(9) . . ?
C61 O6 K2 125.7(12) . . ?
C64 O6 K2 115.0(13) . . ?
C64 O6 C61 110.0(15) . . ?
C91 O7 K3 120.7(16) . . ?
C94 O7 K3 141.7(17) . . ?
C94 O7 C91 96.2(19) . . ?
N8 O8 K4 103.2(10) . . ?
N8 O8 B4 115.8(14) . . ?
B4 O8 K4 134.8(9) . . ?
C121 O9 K4 116.2(15) . . ?
C124 O9 K4 140.2(18) . . ?
C124 O9 C121 103.3(19) . . ?
P1 N1 K1 157.6(6) . . ?
N2 N1 K1 93.9(8) . . ?
N2 N1 P1 107.8(10) . . ?
K4 N2 K1 156.3(4) 1_645 . ?
O1 N2 K1 46.5(6) . . ?
O1 N2 K4 129.3(8) . 1_645 ?
N1 N2 K1 64.9(8) . . ?
N1 N2 K4 114.7(9) . 1_645 ?
N1 N2 O1 111.3(11) . . ?
P2 N3 K1 162.9(10) . . ?
N4 N3 K1 87.3(10) . . ?
N4 N3 P2 106.0(13) . . ?
O2 N4 K2 129.7(12) . . ?
O2 N4 N3 110.8(14) . . ?
N3 N4 K2 117.0(12) . . ?
P3 N5 K2 154.2(7) . . ?
N6 N5 K2 95.8(9) . . ?
N6 N5 P3 109.7(10) . . ?
K3 N6 K2 176.5(5) . . ?
O5 N6 K2 49.2(6) . . ?
O5 N6 K3 133.1(9) . . ?
N5 N6 K2 62.2(8) . . ?
N5 N6 K3 115.2(10) . . ?
N5 N6 O5 111.4(12) . . ?
P4 N7 K4 145.5(8) . . ?
N8 N7 K4 93.8(10) . . ?
N8 N7 P4 117.9(14) . . ?
K3 N8 K4 165.7(6) . . ?
O8 N8 K3 133.5(11) . . ?
O8 N8 K4 54.4(8) . . ?
N7 N8 K3 104.4(11) . . ?
N7 N8 K4 64.1(10) . . ?
N7 N8 O8 117.3(16) . . ?
C2 C1 H1 109.7 . . ?
C2 C1 C6 109.4(11) . . ?
C2 C1 C7 110.0(11) . . ?
C6 C1 H1 109.7 . . ?
C7 C1 H1 109.7 . . ?
C7 C1 C6 108.1(11) . . ?
C1 C2 H2A 109.2 . . ?
C1 C2 H2B 109.2 . . ?
C1 C2 C3 112.0(11) . . ?
H2A C2 H2B 107.9 . . ?
C3 C2 H2A 109.2 . . ?
C3 C2 H2B 109.2 . . ?
C2 C3 P1 111.7(9) . . ?
C2 C3 C4 108.1(11) . . ?
C2 C3 C10 107.6(10) . . ?
C4 C3 P1 116.9(9) . . ?
C4 C3 C10 107.3(10) . . ?
C10 C3 P1 104.7(8) . . ?
C3 C4 H4A 109.5 . . ?
C3 C4 H4B 109.5 . . ?
H4A C4 H4B 108.1 . . ?
C5 C4 C3 110.7(11) . . ?
C5 C4 H4A 109.5 . . ?
C5 C4 H4B 109.5 . . ?
C4 C5 H5 109.1 . . ?
C4 C5 C9 111.1(11) . . ?
C6 C5 C4 110.3(11) . . ?
C6 C5 H5 109.1 . . ?
C6 C5 C9 107.9(11) . . ?
C9 C5 H5 109.1 . . ?
C1 C6 H6A 109.7 . . ?
C1 C6 H6B 109.7 . . ?
C5 C6 C1 109.7(11) . . ?
C5 C6 H6A 109.7 . . ?
C5 C6 H6B 109.7 . . ?
H6A C6 H6B 108.2 . . ?
C1 C7 H7A 109.5 . . ?
C1 C7 H7B 109.5 . . ?
C1 C7 C8 110.9(11) . . ?
H7A C7 H7B 108.1 . . ?
C8 C7 H7A 109.5 . . ?
C8 C7 H7B 109.5 . . ?
C7 C8 H8 110.3 . . ?
C7 C8 C10 107.8(11) . . ?
C9 C8 C7 109.1(11) . . ?
C9 C8 H8 110.3 . . ?
C9 C8 C10 109.1(11) . . ?
C10 C8 H8 110.3 . . ?
C5 C9 H9A 109.6 . . ?
C5 C9 H9B 109.6 . . ?
C8 C9 C5 110.4(11) . . ?
C8 C9 H9A 109.6 . . ?
C8 C9 H9B 109.6 . . ?
H9A C9 H9B 108.1 . . ?
C3 C10 H10A 109.5 . . ?
C3 C10 H10B 109.5 . . ?
C8 C10 C3 110.6(10) . . ?
C8 C10 H10A 109.5 . . ?
C8 C10 H10B 109.5 . . ?
H10A C10 H10B 108.1 . . ?
C12 C11 P1 119.6(9) . . ?
C19 C11 P1 105.1(8) . . ?
C19 C11 C12 106.4(10) . . ?
C19 C11 C20 108.7(10) . . ?
C20 C11 P1 111.1(9) . . ?
C20 C11 C12 105.5(10) . . ?
C11 C12 H12A 108.7 . . ?
C11 C12 H12B 108.7 . . ?
H12A C12 H12B 107.6 . . ?
C13 C12 C11 114.4(11) . . ?
C13 C12 H12A 108.7 . . ?
C13 C12 H12B 108.7 . . ?
C12 C13 H13 111.1 . . ?
C12 C13 C14 108.3(11) . . ?
C12 C13 C18 106.7(10) . . ?
C14 C13 H13 111.1 . . ?
C14 C13 C18 108.4(11) . . ?
C18 C13 H13 111.1 . . ?
C13 C14 H14A 109.3 . . ?
C13 C14 H14B 109.3 . . ?
C13 C14 C15 111.7(11) . . ?
H14A C14 H14B 107.9 . . ?
C15 C14 H14A 109.3 . . ?
C15 C14 H14B 109.3 . . ?
C14 C15 H15 110.8 . . ?
C16 C15 C14 109.3(11) . . ?
C16 C15 H15 110.8 . . ?
C16 C15 C19 108.9(10) . . ?
C19 C15 C14 106.1(10) . . ?
C19 C15 H15 110.8 . . ?
C15 C16 H16A 109.8 . . ?
C15 C16 H16B 109.8 . . ?
C15 C16 C17 109.5(11) . . ?
H16A C16 H16B 108.2 . . ?
C17 C16 H16A 109.8 . . ?
C17 C16 H16B 109.8 . . ?
C16 C17 H17 109.6 . . ?
C18 C17 C16 108.2(11) . . ?
C18 C17 H17 109.6 . . ?
C20 C17 C16 111.2(11) . . ?
C20 C17 H17 109.6 . . ?
C20 C17 C18 108.6(11) . . ?
C13 C18 H18A 109.1 . . ?
C13 C18 H18B 109.1 . . ?
C17 C18 C13 112.4(11) . . ?
C17 C18 H18A 109.1 . . ?
C17 C18 H18B 109.1 . . ?
H18A C18 H18B 107.9 . . ?
C11 C19 C15 112.8(10) . . ?
C11 C19 H19A 109.0 . . ?
C11 C19 H19B 109.0 . . ?
C15 C19 H19A 109.0 . . ?
C15 C19 H19B 109.0 . . ?
H19A C19 H19B 107.8 . . ?
C11 C20 H20A 109.0 . . ?
C11 C20 H20B 109.0 . . ?
C17 C20 C11 112.8(11) . . ?
C17 C20 H20A 109.0 . . ?
C17 C20 H20B 109.0 . . ?
H20A C20 H20B 107.8 . . ?
K4 C21 H21A 34.2 1_645 . ?
K4 C21 H21B 130.2 1_645 . ?
H21A C21 H21B 107.3 . . ?
C22 C21 K4 76.2(9) . 1_645 ?
C22 C21 H21A 108.1 . . ?
C22 C21 H21B 108.1 . . ?
C22 C21 B1 116.7(15) . . ?
B1 C21 K4 113.6(10) . 1_645 ?
B1 C21 H21A 108.1 . . ?
B1 C21 H21B 108.1 . . ?
K4 C22 H22A 63.9 1_645 . ?
K4 C22 H22B 171.9 1_645 . ?
K4 C22 H22C 70.1 1_645 . ?
C21 C22 K4 77.9(9) . 1_645 ?
C21 C22 H22A 109.5 . . ?
C21 C22 H22B 109.5 . . ?
C21 C22 H22C 109.5 . . ?
H22A C22 H22B 109.5 . . ?
H22A C22 H22C 109.5 . . ?
H22B C22 H22C 109.5 . . ?
H23A C23 H23B 108.3 . . ?
C24 C23 H23A 109.9 . . ?
C24 C23 H23B 109.9 . . ?
B1 C23 H23A 109.9 . . ?
B1 C23 H23B 109.9 . . ?
B1 C23 C24 108.8(17) . . ?
C23 C24 H24A 109.5 . . ?
C23 C24 H24B 109.5 . . ?
C23 C24 H24C 109.5 . . ?
H24A C24 H24B 109.5 . . ?
H24A C24 H24C 109.5 . . ?
H24B C24 H24C 109.5 . . ?
H25A C25 H25B 107.9 . . ?
C26 C25 H25A 109.2 . . ?
C26 C25 H25B 109.2 . . ?
C26 C25 B1 111.8(14) . . ?
B1 C25 H25A 109.2 . . ?
B1 C25 H25B 109.2 . . ?
C25 C26 H26A 109.5 . . ?
C25 C26 H26B 109.5 . . ?
C25 C26 H26C 109.5 . . ?
H26A C26 H26B 109.5 . . ?
H26A C26 H26C 109.5 . . ?
H26B C26 H26C 109.5 . . ?
O4 C27 H27A 110.3 . . ?
O4 C27 H27B 110.3 . . ?
O4 C27 C28 107.3(12) . . ?
H27A C27 H27B 108.5 . . ?
C28 C27 H27A 110.3 . . ?
C28 C27 H27B 110.3 . . ?
C27 C28 H28A 110.0 . . ?
C27 C28 H28B 110.0 . . ?
C27 C28 C29 108.3(12) . . ?
H28A C28 H28B 108.4 . . ?
C29 C28 H28A 110.0 . . ?
C29 C28 H28B 110.0 . . ?
C28 C29 H29A 111.0 . . ?
C28 C29 H29B 111.0 . . ?
C28 C29 C30 103.9(12) . . ?
H29A C29 H29B 109.0 . . ?
C30 C29 H29A 111.0 . . ?
C30 C29 H29B 111.0 . . ?
O4 C30 C29 109.3(12) . . ?
O4 C30 H30A 109.8 . . ?
O4 C30 H30B 109.8 . . ?
C29 C30 H30A 109.8 . . ?
C29 C30 H30B 109.8 . . ?
H30A C30 H30B 108.3 . . ?
O3 C31 H31A 112.4 . . ?
O3 C31 H31B 112.4 . . ?
O3 C31 C32 96.9(18) . . ?
H31A C31 H31B 109.9 . . ?
C32 C31 H31A 112.4 . . ?
C32 C31 H31B 112.4 . . ?
C31 C32 H32A 109.7 . . ?
C31 C32 H32B 109.7 . . ?
C31 C32 C33 110.0(19) . . ?
H32A C32 H32B 108.2 . . ?
C33 C32 H32A 109.7 . . ?
C33 C32 H32B 109.7 . . ?
C32 C33 H33A 111.0 . . ?
C32 C33 H33B 111.0 . . ?
H33A C33 H33B 109.0 . . ?
C34 C33 C32 103.8(17) . . ?
C34 C33 H33A 111.0 . . ?
C34 C33 H33B 111.0 . . ?
O3 C34 C33 103.8(19) . . ?
O3 C34 H34A 111.0 . . ?
O3 C34 H34B 111.0 . . ?
C33 C34 H34A 111.0 . . ?
C33 C34 H34B 111.0 . . ?
H34A C34 H34B 109.0 . . ?
H35A C35 H35B 107.4 . . ?
C36 C35 H35A 108.3 . . ?
C36 C35 H35B 108.3 . . ?
C36 C35 B2 116(2) . . ?
B2 C35 H35A 108.3 . . ?
B2 C35 H35B 108.3 . . ?
C35 C36 H36A 109.5 . . ?
C35 C36 H36B 109.5 . . ?
C35 C36 H36C 109.5 . . ?
H36A C36 H36B 109.5 . . ?
H36A C36 H36C 109.5 . . ?
H36B C36 H36C 109.5 . . ?
H37A C37 H37B 107.3 . . ?
C38 C37 H37A 108.2 . . ?
C38 C37 H37B 108.2 . . ?
C38 C37 B2 116(2) . . ?
B2 C37 H37A 108.2 . . ?
B2 C37 H37B 108.2 . . ?
C37 C38 H38A 109.5 . . ?
C37 C38 H38B 109.5 . . ?
C37 C38 H38C 109.5 . . ?
H38A C38 H38B 109.5 . . ?
H38A C38 H38C 109.5 . . ?
H38B C38 H38C 109.5 . . ?
H39A C39 H39B 107.4 . . ?
C40 C39 H39A 108.2 . . ?
C40 C39 H39B 108.2 . . ?
C40 C39 B2 116.2(17) . . ?
B2 C39 H39A 108.2 . . ?
B2 C39 H39B 108.2 . . ?
C39 C40 H40A 109.5 . . ?
C39 C40 H40B 109.5 . . ?
C39 C40 H40C 109.5 . . ?
H40A C40 H40B 109.5 . . ?
H40A C40 H40C 109.5 . . ?
H40B C40 H40C 109.5 . . ?
C42 C41 P2 119.9(17) . . ?
C42 C41 C50 109.1(19) . . ?
C49 C41 P2 107.6(15) . . ?
C49 C41 C42 110(2) . . ?
C49 C41 C50 100.5(19) . . ?
C50 C41 P2 107.5(16) . . ?
C41 C42 H42A 109.6 . . ?
C41 C42 H42B 109.6 . . ?
H42A C42 H42B 108.1 . . ?
C43 C42 C41 110.3(18) . . ?
C43 C42 H42A 109.6 . . ?
C43 C42 H42B 109.6 . . ?
C42 C43 H43 111.2 . . ?
C42 C43 C44 110(2) . . ?
C44 C43 H43 111.2 . . ?
C48 C43 C42 111(2) . . ?
C48 C43 H43 111.2 . . ?
C48 C43 C44 101(2) . . ?
C43 C44 H44A 108.7 . . ?
C43 C44 H44B 108.7 . . ?
H44A C44 H44B 107.6 . . ?
C45 C44 C43 114(2) . . ?
C45 C44 H44A 108.7 . . ?
C45 C44 H44B 108.7 . . ?
C44 C45 H45 111.7 . . ?
C44 C45 C46 110(3) . . ?
C44 C45 C50 112(2) . . ?
C46 C45 H45 111.7 . . ?
C46 C45 C50 99.8(19) . . ?
C50 C45 H45 111.7 . . ?
C45 C46 H46A 108.1 . . ?
C45 C46 H46B 108.1 . . ?
C45 C46 C47 117(2) . . ?
H46A C46 H46B 107.3 . . ?
C47 C46 H46A 108.1 . . ?
C47 C46 H46B 108.1 . . ?
C46 C47 H47 114.3 . . ?
C48 C47 C46 96.5(18) . . ?
C48 C47 H47 114.3 . . ?
C49 C47 C46 104(2) . . ?
C49 C47 H47 114.3 . . ?
C49 C47 C48 112(2) . . ?
C43 C48 C47 118(2) . . ?
C43 C48 H48A 107.9 . . ?
C43 C48 H48B 107.9 . . ?
C47 C48 H48A 107.9 . . ?
C47 C48 H48B 107.9 . . ?
H48A C48 H48B 107.2 . . ?
C41 C49 H49A 108.0 . . ?
C41 C49 H49B 108.0 . . ?
C47 C49 C41 117(2) . . ?
C47 C49 H49A 108.0 . . ?
C47 C49 H49B 108.0 . . ?
H49A C49 H49B 107.3 . . ?
C41 C50 H50A 108.7 . . ?
C41 C50 H50B 108.7 . . ?
C45 C50 C41 114(2) . . ?
C45 C50 H50A 108.7 . . ?
C45 C50 H50B 108.7 . . ?
H50A C50 H50B 107.6 . . ?
C52 C51 P2 117.8(15) . . ?
C59 C51 P2 111.8(14) . . ?
C59 C51 C52 101.6(16) . . ?
C60 C51 P2 106.9(14) . . ?
C60 C51 C52 109.1(17) . . ?
C60 C51 C59 109.5(18) . . ?
C51 C52 H52A 109.6 . . ?
C51 C52 H52B 109.6 . . ?
C51 C52 C53 110.1(17) . . ?
H52A C52 H52B 108.2 . . ?
C53 C52 H52A 109.6 . . ?
C53 C52 H52B 109.6 . . ?
C52 C53 H53 111.1 . . ?
C54 C53 C52 104.1(17) . . ?
C54 C53 H53 111.1 . . ?
C54 C53 C58 113.4(19) . . ?
C58 C53 C52 105.7(17) . . ?
C58 C53 H53 111.1 . . ?
C53 C54 H54A 107.9 . . ?
C53 C54 H54B 107.9 . . ?
C53 C54 C55 117.6(19) . . ?
H54A C54 H54B 107.2 . . ?
C55 C54 H54A 107.9 . . ?
C55 C54 H54B 107.9 . . ?
C54 C55 H55 109.6 . . ?
C54 C55 C56 111.4(17) . . ?
C54 C55 C59 107.0(18) . . ?
C56 C55 H55 109.6 . . ?
C59 C55 H55 109.6 . . ?
C59 C55 C56 109.6(17) . . ?
C55 C56 H56A 110.9 . . ?
C55 C56 H56B 110.9 . . ?
C55 C56 C57 104.1(16) . . ?
H56A C56 H56B 108.9 . . ?
C57 C56 H56A 110.9 . . ?
C57 C56 H56B 110.9 . . ?
C56 C57 H57 110.0 . . ?
C56 C57 C60 104.3(15) . . ?
C58 C57 C56 115.1(17) . . ?
C58 C57 H57 110.0 . . ?
C58 C57 C60 107.2(18) . . ?
C60 C57 H57 110.0 . . ?
C53 C58 H58 123.2 . . ?
C57 C58 C53 113.6(19) . . ?
C57 C58 H58 123.2 . . ?
C51 C59 H59A 109.3 . . ?
C51 C59 H59B 109.3 . . ?
C55 C59 C51 111.7(16) . . ?
C55 C59 H59A 109.3 . . ?
C55 C59 H59B 109.3 . . ?
H59A C59 H59B 107.9 . . ?
C51 C60 C57 113.2(17) . . ?
C51 C60 H60A 108.9 . . ?
C51 C60 H60B 108.9 . . ?
C57 C60 H60A 108.9 . . ?
C57 C60 H60B 108.9 . . ?
H60A C60 H60B 107.8 . . ?
O6 C61 H61A 110.4 . . ?
O6 C61 H61B 110.4 . . ?
O6 C61 C62 106.4(15) . . ?
H61A C61 H61B 108.6 . . ?
C62 C61 H61A 110.4 . . ?
C62 C61 H61B 110.5 . . ?
C61 C62 H62A 110.6 . . ?
C61 C62 H62B 110.6 . . ?
C61 C62 C63 105.5(14) . . ?
H62A C62 H62B 108.8 . . ?
C63 C62 H62A 110.6 . . ?
C63 C62 H62B 110.6 . . ?
C62 C63 H63A 111.0 . . ?
C62 C63 H63B 111.0 . . ?
H63A C63 H63B 109.0 . . ?
C64 C63 C62 103.6(14) . . ?
C64 C63 H63A 111.0 . . ?
C64 C63 H63B 111.0 . . ?
O6 C64 C63 111.8(16) . . ?
O6 C64 H64 124.1 . . ?
C63 C64 H64 124.1 . . ?
H65A C65 H65B 107.9 . . ?
C66 C65 H65A 109.2 . . ?
C66 C65 H65B 109.2 . . ?
B3 C65 H65A 109.2 . . ?
B3 C65 H65B 109.2 . . ?
B3 C65 C66 111.9(14) . . ?
C65 C66 H66A 109.5 . . ?
C65 C66 H66B 109.5 . . ?
C65 C66 H66C 109.5 . . ?
H66A C66 H66B 109.5 . . ?
H66A C66 H66C 109.5 . . ?
H66B C66 H66C 109.5 . . ?
H67A C67 H67B 107.7 . . ?
C68 C67 H67A 108.8 . . ?
C68 C67 H67B 108.8 . . ?
C68 C67 B3 113.6(14) . . ?
B3 C67 H67A 108.8 . . ?
B3 C67 H67B 108.8 . . ?
C67 C68 H68A 109.5 . . ?
C67 C68 H68B 109.5 . . ?
C67 C68 H68C 109.5 . . ?
H68A C68 H68B 109.5 . . ?
H68A C68 H68C 109.5 . . ?
H68B C68 H68C 109.5 . . ?
H69B C69 H69A 107.8 . . ?
C70 C69 H69B 109.1 . . ?
C70 C69 H69A 109.1 . . ?
C70 C69 B3 112.5(14) . . ?
B3 C69 H69B 109.1 . . ?
B3 C69 H69A 109.1 . . ?
C69 C70 H70A 109.5 . . ?
C69 C70 H70B 109.5 . . ?
C69 C70 H70C 109.5 . . ?
H70A C70 H70B 109.5 . . ?
H70A C70 H70C 109.5 . . ?
H70B C70 H70C 109.5 . . ?
C72 C71 P3 121.1(10) . . ?
C72 C71 C79 107.9(12) . . ?
C72 C71 C80 106.5(11) . . ?
C79 C71 P3 108.9(9) . . ?
C79 C71 C80 106.3(11) . . ?
C80 C71 P3 105.1(9) . . ?
C71 C72 H72A 109.4 . . ?
C71 C72 H72B 109.4 . . ?
H72A C72 H72B 108.0 . . ?
C73 C72 C71 111.2(12) . . ?
C73 C72 H72A 109.4 . . ?
C73 C72 H72B 109.4 . . ?
C72 C73 H73 109.4 . . ?
C72 C73 C74 108.0(11) . . ?
C74 C73 H73 109.4 . . ?
C78 C73 C72 109.2(12) . . ?
C78 C73 H73 109.4 . . ?
C78 C73 C74 111.4(12) . . ?
C73 C74 H74A 109.9 . . ?
C73 C74 H74B 109.9 . . ?
H74A C74 H74B 108.3 . . ?
C75 C74 C73 108.7(12) . . ?
C75 C74 H74A 109.9 . . ?
C75 C74 H74B 109.9 . . ?
C74 C75 H75 108.4 . . ?
C74 C75 C80 107.0(12) . . ?
C76 C75 C74 113.0(13) . . ?
C76 C75 H75 108.4 . . ?
C76 C75 C80 111.3(12) . . ?
C80 C75 H75 108.4 . . ?
C75 C76 H76A 110.0 . . ?
C75 C76 H76B 110.0 . . ?
C75 C76 C77 108.4(12) . . ?
H76A C76 H76B 108.4 . . ?
C77 C76 H76A 110.0 . . ?
C77 C76 H76B 110.0 . . ?
C76 C77 H77 108.9 . . ?
C78 C77 C76 109.9(12) . . ?
C78 C77 H77 108.9 . . ?
C78 C77 C79 111.4(13) . . ?
C79 C77 C76 108.8(12) . . ?
C79 C77 H77 108.9 . . ?
C73 C78 H78A 109.6 . . ?
C73 C78 H78B 109.6 . . ?
C77 C78 C73 110.2(13) . . ?
C77 C78 H78A 109.6 . . ?
C77 C78 H78B 109.6 . . ?
H78A C78 H78B 108.1 . . ?
C71 C79 H79A 109.5 . . ?
C71 C79 H79B 109.5 . . ?
C77 C79 C71 110.9(11) . . ?
C77 C79 H79A 109.5 . . ?
C77 C79 H79B 109.5 . . ?
H79A C79 H79B 108.0 . . ?
C71 C80 H80A 109.8 . . ?
C71 C80 H80B 109.8 . . ?
C75 C80 C71 109.5(11) . . ?
C75 C80 H80A 109.8 . . ?
C75 C80 H80B 109.8 . . ?
H80A C80 H80B 108.2 . . ?
C82 C81 P3 118.6(10) . . ?
C82 C81 C89 109.3(12) . . ?
C82 C81 C90 109.9(12) . . ?
C89 C81 P3 109.0(10) . . ?
C89 C81 C90 106.7(11) . . ?
C90 C81 P3 102.5(10) . . ?
C81 C82 H82A 109.7 . . ?
C81 C82 H82B 109.7 . . ?
C81 C82 C83 109.8(11) . . ?
H82A C82 H82B 108.2 . . ?
C83 C82 H82A 109.7 . . ?
C83 C82 H82B 109.7 . . ?
C82 C83 H83 108.5 . . ?
C82 C83 C88 112.3(12) . . ?
C84 C83 C82 109.6(12) . . ?
C84 C83 H83 108.5 . . ?
C84 C83 C88 109.6(12) . . ?
C88 C83 H83 108.5 . . ?
C83 C84 H84A 109.7 . . ?
C83 C84 H84B 109.7 . . ?
C83 C84 C85 109.6(13) . . ?
H84A C84 H84B 108.2 . . ?
C85 C84 H84A 109.7 . . ?
C85 C84 H84B 109.7 . . ?
C84 C85 H85 109.1 . . ?
C84 C85 C89 109.4(11) . . ?
C86 C85 C84 112.6(13) . . ?
C86 C85 H85 109.1 . . ?
C86 C85 C89 107.6(12) . . ?
C89 C85 H85 109.1 . . ?
C85 C86 H86A 109.4 . . ?
C85 C86 H86B 109.4 . . ?
C85 C86 C87 111.1(12) . . ?
H86A C86 H86B 108.0 . . ?
C87 C86 H86A 109.4 . . ?
C87 C86 H86B 109.4 . . ?
C86 C87 H87 110.1 . . ?
C88 C87 C86 107.8(13) . . ?
C88 C87 H87 110.1 . . ?
C88 C87 C90 111.5(12) . . ?
C90 C87 C86 107.3(12) . . ?
C90 C87 H87 110.1 . . ?
C83 C88 H88A 109.9 . . ?
C83 C88 H88B 109.9 . . ?
C87 C88 C83 108.8(12) . . ?
C87 C88 H88A 109.9 . . ?
C87 C88 H88B 109.9 . . ?
H88A C88 H88B 108.3 . . ?
C81 C89 C85 107.0(12) . . ?
C81 C89 H89A 110.3 . . ?
C81 C89 H89B 110.3 . . ?
C85 C89 H89A 110.3 . . ?
C85 C89 H89B 110.3 . . ?
H89A C89 H89B 108.6 . . ?
C81 C90 H90A 109.6 . . ?
C81 C90 H90B 109.6 . . ?
C87 C90 C81 110.3(12) . . ?
C87 C90 H90A 109.6 . . ?
C87 C90 H90B 109.6 . . ?
H90A C90 H90B 108.1 . . ?
O7 C91 H91A 109.6 . . ?
O7 C91 H91B 109.6 . . ?
O7 C91 C92 110.3(17) . . ?
H91A C91 H91B 108.1 . . ?
C92 C91 H91A 109.6 . . ?
C92 C91 H91B 109.6 . . ?
C91 C92 H92A 113.1 . . ?
C91 C92 H92B 113.1 . . ?
H92A C92 H92B 110.5 . . ?
C93 C92 C91 93.2(15) . . ?
C93 C92 H92A 113.1 . . ?
C93 C92 H92B 113.1 . . ?
C92 C93 H93A 112.3 . . ?
C92 C93 H93B 112.3 . . ?
C92 C93 C94 97.4(17) . . ?
H93A C93 H93B 109.9 . . ?
C94 C93 H93A 112.3 . . ?
C94 C93 H93B 112.3 . . ?
O7 C94 C93 91.7(16) . . ?
O7 C94 H94A 113.3 . . ?
O7 C94 H94B 113.3 . . ?
C93 C94 H94A 113.3 . . ?
C93 C94 H94B 113.3 . . ?
H94A C94 H94B 110.7 . . ?
C96 C95 P4 103.9(10) . . ?
C96 C95 C104 105.3(12) . . ?
C103 C95 P4 114.3(11) . . ?
C103 C95 C96 106.9(13) . . ?
C103 C95 C104 109.6(13) . . ?
C104 C95 P4 115.8(11) . . ?
C95 C96 H96A 109.1 . . ?
C95 C96 H96B 109.1 . . ?
H96A C96 H96B 107.8 . . ?
C97 C96 C95 112.6(13) . . ?
C97 C96 H96A 109.1 . . ?
C97 C96 H96B 109.1 . . ?
C96 C97 H97 110.6 . . ?
C96 C97 C102 106.7(13) . . ?
C98 C97 C96 110.4(13) . . ?
C98 C97 H97 110.6 . . ?
C98 C97 C102 107.7(13) . . ?
C102 C97 H97 110.6 . . ?
C97 C98 H98A 108.9 . . ?
C97 C98 H98B 108.9 . . ?
H98A C98 H98B 107.7 . . ?
C99 C98 C97 113.3(14) . . ?
C99 C98 H98A 108.9 . . ?
C99 C98 H98B 108.9 . . ?
C98 C99 H99 110.6 . . ?
C98 C99 C100 111.0(14) . . ?
C98 C99 C104 109.0(13) . . ?
C100 C99 H99 110.6 . . ?
C100 C99 C104 105.0(12) . . ?
C104 C99 H99 110.6 . . ?
C99 C100 H10C 109.7 . . ?
C99 C100 H10D 109.7 . . ?
C99 C100 C101 109.8(12) . . ?
H10C C100 H10D 108.2 . . ?
C101 C100 H10C 109.7 . . ?
C101 C100 H10D 109.7 . . ?
C100 C101 H101 111.1 . . ?
C102 C101 C100 108.0(13) . . ?
C102 C101 H101 111.1 . . ?
C102 C101 C103 108.4(13) . . ?
C103 C101 C100 107.0(13) . . ?
C103 C101 H101 111.1 . . ?
C97 C102 H10E 108.9 . . ?
C97 C102 H10F 108.9 . . ?
C101 C102 C97 113.4(14) . . ?
C101 C102 H10E 108.9 . . ?
C101 C102 H10F 108.9 . . ?
H10E C102 H10F 107.7 . . ?
C95 C103 C101 114.3(13) . . ?
C95 C103 H10G 108.7 . . ?
C95 C103 H10H 108.7 . . ?
C101 C103 H10G 108.7 . . ?
C101 C103 H10H 108.7 . . ?
H10G C103 H10H 107.6 . . ?
C95 C104 C99 111.2(12) . . ?
C95 C104 H10J 109.4 . . ?
C95 C104 H10I 109.4 . . ?
C99 C104 H10J 109.4 . . ?
C99 C104 H10I 109.4 . . ?
H10J C104 H10I 108.0 . . ?
C106 C105 P4 106.8(12) . . ?
C113 C105 P4 118.7(12) . . ?
C113 C105 C106 110.0(15) . . ?
C113 C105 C114 107.9(15) . . ?
C114 C105 P4 103.3(12) . . ?
C114 C105 C106 109.7(14) . . ?
C105 C106 H10K 109.4 . . ?
C105 C106 H10L 109.4 . . ?
C105 C106 C107 111.1(14) . . ?
H10K C106 H10L 108.0 . . ?
C107 C106 H10K 109.4 . . ?
C107 C106 H10L 109.4 . . ?
C106 C107 H107 113.2 . . ?
C108 C107 C106 107.9(15) . . ?
C108 C107 H107 113.2 . . ?
C108 C107 C112 103.1(16) . . ?
C112 C107 C106 105.5(14) . . ?
C112 C107 H107 113.2 . . ?
C107 C108 H10M 107.7 . . ?
C107 C108 H10N 107.7 . . ?
C107 C108 C109 118.6(15) . . ?
H10M C108 H10N 107.1 . . ?
C109 C108 H10M 107.7 . . ?
C109 C108 H10N 107.7 . . ?
C108 C109 H109 111.8 . . ?
C108 C109 C110 105.6(15) . . ?
C108 C109 C114 108.7(15) . . ?
C110 C109 H109 111.8 . . ?
C110 C109 C114 106.7(14) . . ?
C114 C109 H109 111.8 . . ?
C109 C110 H11A 109.5 . . ?
C109 C110 H11B 109.5 . . ?
H11A C110 H11B 108.1 . . ?
C111 C110 C109 110.8(16) . . ?
C111 C110 H11A 109.5 . . ?
C111 C110 H11B 109.5 . . ?
C110 C111 H111 110.8 . . ?
C112 C111 C110 105.0(14) . . ?
C112 C111 H111 110.8 . . ?
C113 C111 C110 110.1(15) . . ?
C113 C111 H111 110.8 . . ?
C113 C111 C112 109.1(15) . . ?
C107 C112 H11C 108.4 . . ?
C107 C112 H11D 108.4 . . ?
C111 C112 C107 115.3(15) . . ?
C111 C112 H11C 108.4 . . ?
C111 C112 H11D 108.4 . . ?
H11C C112 H11D 107.5 . . ?
C105 C113 H11E 109.0 . . ?
C105 C113 H11F 109.0 . . ?
C111 C113 C105 113.0(14) . . ?
C111 C113 H11E 109.0 . . ?
C111 C113 H11F 109.0 . . ?
H11E C113 H11F 107.8 . . ?
C105 C114 C109 110.8(14) . . ?
C105 C114 H11G 109.5 . . ?
C105 C114 H11H 109.5 . . ?
C109 C114 H11G 109.5 . . ?
C109 C114 H11H 109.5 . . ?
H11G C114 H11H 108.1 . . ?
H11J C115 H11I 108.1 . . ?
C116 C115 H11J 109.6 . . ?
C116 C115 H11I 109.6 . . ?
C116 C115 B4 110(2) . . ?
B4 C115 H11J 109.6 . . ?
B4 C115 H11I 109.6 . . ?
C115 C116 H11K 109.5 . . ?
C115 C116 H11L 109.5 . . ?
C115 C116 H11M 109.5 . . ?
H11K C116 H11L 109.5 . . ?
H11K C116 H11M 109.5 . . ?
H11L C116 H11M 109.5 . . ?
H11N C117 H11O 107.6 . . ?
C118 C117 H11N 108.7 . . ?
C118 C117 H11O 108.7 . . ?
C118 C117 B4 114.1(17) . . ?
B4 C117 H11N 108.7 . . ?
B4 C117 H11O 108.7 . . ?
C117 C118 H11P 109.5 . . ?
C117 C118 H11Q 109.5 . . ?
C117 C118 H11R 109.5 . . ?
H11P C118 H11Q 109.5 . . ?
H11P C118 H11R 109.5 . . ?
H11Q C118 H11R 109.5 . . ?
H11S C119 H11T 107.4 . . ?
C120 C119 H11S 108.4 . . ?
C120 C119 H11T 108.4 . . ?
C120 C119 B4 115.6(15) . . ?
B4 C119 H11S 108.4 . . ?
B4 C119 H11T 108.4 . . ?
C119 C120 H12C 109.5 . . ?
C119 C120 H12D 109.5 . . ?
C119 C120 H12E 109.5 . . ?
H12C C120 H12D 109.5 . . ?
H12C C120 H12E 109.5 . . ?
H12D C120 H12E 109.5 . . ?
O9 C121 H12F 112.2 . . ?
O9 C121 H12G 112.2 . . ?
O9 C121 C122 97.6(17) . . ?
H12F C121 H12G 109.8 . . ?
C122 C121 H12F 112.2 . . ?
C122 C121 H12G 112.2 . . ?
C121 C122 H12H 111.0 . . ?
C121 C122 H12I 111.0 . . ?
C121 C122 C123 103.9(16) . . ?
H12H C122 H12I 109.0 . . ?
C123 C122 H12H 111.0 . . ?
C123 C122 H12I 111.0 . . ?
C122 C123 H12J 111.7 . . ?
C122 C123 H12K 111.7 . . ?
C122 C123 C124 100.5(15) . . ?
H12J C123 H12K 109.4 . . ?
C124 C123 H12J 111.7 . . ?
C124 C123 H12K 111.7 . . ?
O9 C124 C123 103.6(17) . . ?
O9 C124 H12L 111.0 . . ?
O9 C124 H12M 111.0 . . ?
C123 C124 H12L 111.0 . . ?
C123 C124 H12M 111.0 . . ?
H12L C124 H12M 109.0 . . ?
O1 B1 C23 107.5(14) . . ?
O1 B1 C25 98.8(13) . . ?
C21 B1 O1 108.0(14) . . ?
C21 B1 C23 111.7(17) . . ?
C21 B1 C25 116.6(15) . . ?
C23 B1 C25 112.9(17) . . ?
O2 B2 C35 98.4(18) . . ?
O2 B2 C37 101.8(18) . . ?
O2 B2 C39 109.1(18) . . ?
C35 B2 C37 112(2) . . ?
C39 B2 C35 116(2) . . ?
C39 B2 C37 116.9(19) . . ?
O5 B3 C67 106.8(12) . . ?
C65 B3 O5 99.0(12) . . ?
C65 B3 C67 115.6(15) . . ?
C65 B3 C69 117.4(15) . . ?
C69 B3 O5 108.4(13) . . ?
C69 B3 C67 108.7(14) . . ?
O8 B4 C115 112.4(15) . . ?
O8 B4 C119 98.9(15) . . ?
C117 B4 O8 110.5(17) . . ?
C117 B4 C115 103.3(18) . . ?
C117 B4 C119 119.7(16) . . ?
C119 B4 C115 112.3(18) . . ?

loop_
_geom_bond_atom_site_label_1
_geom_bond_atom_site_label_2
_geom_bond_distance
_geom_bond_site_symmetry_2
_geom_bond_publ_flag
K1 O1 2.645(10) . ?
K1 O2 2.663(10) . ?
K1 O3 2.74(2) . ?
K1 O4 2.695(12) . ?
K1 N1 3.080(11) . ?
K1 N2 3.392(12) . ?
K1 N3 3.285(14) . ?
K2 P2 3.304(6) . ?
K2 O5 2.642(9) . ?
K2 O6 2.617(14) . ?
K2 N4 2.914(14) . ?
K2 N5 2.940(11) . ?
K2 N6 3.306(13) . ?
K3 P3 3.263(5) . ?
K3 P4 3.204(5) . ?
K3 O7 2.542(17) . ?
K3 N6 2.944(13) . ?
K3 N8 2.960(15) . ?
K4 P1 3.307(4) 1_465 ?
K4 O8 2.769(12) . ?
K4 O9 2.601(17) . ?
K4 N2 3.026(12) 1_465 ?
K4 N7 2.989(13) . ?
K4 N8 3.314(16) . ?
P1 N1 1.771(12) . ?
P1 C3 1.846(14) . ?
P1 C11 1.843(13) . ?
P2 N3 1.757(15) . ?
P2 C41 1.85(2) . ?
P2 C51 1.84(2) . ?
P3 N5 1.760(12) . ?
P3 C71 1.822(14) . ?
P3 C81 1.872(15) . ?
P4 N7 1.696(13) . ?
P4 C95 1.875(16) . ?
P4 C105 1.870(16) . ?
O1 N2 1.369(12) . ?
O1 B1 1.61(2) . ?
O2 N4 1.294(16) . ?
O2 B2 1.62(3) . ?
O3 C31 1.456(19) . ?
O3 C34 1.465(19) . ?
O4 C27 1.412(14) . ?
O4 C30 1.409(14) . ?
O5 N6 1.314(13) . ?
O5 B3 1.64(2) . ?
O6 C61 1.391(15) . ?
O6 C64 1.362(16) . ?
O7 C91 1.408(17) . ?
O7 C94 1.393(17) . ?
O8 N8 1.295(15) . ?
O8 B4 1.58(2) . ?
O9 C121 1.445(17) . ?
O9 C124 1.354(16) . ?
N1 N2 1.230(13) . ?
N3 N4 1.318(19) . ?
N5 N6 1.245(13) . ?
N7 N8 1.245(16) . ?
C1 H1 1.0000 . ?
C1 C2 1.508(16) . ?
C1 C6 1.548(16) . ?
C1 C7 1.513(16) . ?
C2 H2A 0.9900 . ?
C2 H2B 0.9900 . ?
C2 C3 1.532(16) . ?
C3 C4 1.555(17) . ?
C3 C10 1.574(17) . ?
C4 H4A 0.9900 . ?
C4 H4B 0.9900 . ?
C4 C5 1.510(16) . ?
C5 H5 1.0000 . ?
C5 C6 1.506(16) . ?
C5 C9 1.537(16) . ?
C6 H6A 0.9900 . ?
C6 H6B 0.9900 . ?
C7 H7A 0.9900 . ?
C7 H7B 0.9900 . ?
C7 C8 1.535(16) . ?
C8 H8 1.0000 . ?
C8 C9 1.508(17) . ?
C8 C10 1.569(17) . ?
C9 H9A 0.9900 . ?
C9 H9B 0.9900 . ?
C10 H10A 0.9900 . ?
C10 H10B 0.9900 . ?
C11 C12 1.553(16) . ?
C11 C19 1.524(16) . ?
C11 C20 1.543(16) . ?
C12 H12A 0.9900 . ?
C12 H12B 0.9900 . ?
C12 C13 1.500(16) . ?
C13 H13 1.0000 . ?
C13 C14 1.524(16) . ?
C13 C18 1.529(16) . ?
C14 H14A 0.9900 . ?
C14 H14B 0.9900 . ?
C14 C15 1.563(16) . ?
C15 H15 1.0000 . ?
C15 C16 1.536(16) . ?
C15 C19 1.562(17) . ?
C16 H16A 0.9900 . ?
C16 H16B 0.9900 . ?
C16 C17 1.552(16) . ?
C17 H17 1.0000 . ?
C17 C18 1.522(16) . ?
C17 C20 1.475(16) . ?
C18 H18A 0.9900 . ?
C18 H18B 0.9900 . ?
C19 H19A 0.9900 . ?
C19 H19B 0.9900 . ?
C20 H20A 0.9900 . ?
C20 H20B 0.9900 . ?
C21 H21A 0.9900 . ?
C21 H21B 0.9900 . ?
C21 C22 1.532(15) . ?
C21 B1 1.61(2) . ?
C22 H22A 0.9800 . ?
C22 H22B 0.9800 . ?
C22 H22C 0.9800 . ?
C23 H23A 0.9900 . ?
C23 H23B 0.9900 . ?
C23 C24 1.619(17) . ?
C23 B1 1.61(3) . ?
C24 H24A 0.9800 . ?
C24 H24B 0.9800 . ?
C24 H24C 0.9800 . ?
C25 H25A 0.9900 . ?
C25 H25B 0.9900 . ?
C25 C26 1.523(15) . ?
C25 B1 1.64(2) . ?
C26 H26A 0.9800 . ?
C26 H26B 0.9800 . ?
C26 H26C 0.9800 . ?
C27 H27A 0.9900 . ?
C27 H27B 0.9900 . ?
C27 C28 1.483(15) . ?
C28 H28A 0.9900 . ?
C28 H28B 0.9900 . ?
C28 C29 1.490(15) . ?
C29 H29A 0.9900 . ?
C29 H29B 0.9900 . ?
C29 C30 1.500(15) . ?
C30 H30A 0.9900 . ?
C30 H30B 0.9900 . ?
C31 H31A 0.9900 . ?
C31 H31B 0.9900 . ?
C31 C32 1.554(19) . ?
C32 H32A 0.9900 . ?
C32 H32B 0.9900 . ?
C32 C33 1.560(19) . ?
C33 H33A 0.9900 . ?
C33 H33B 0.9900 . ?
C33 C34 1.520(19) . ?
C34 H34A 0.9900 . ?
C34 H34B 0.9900 . ?
C35 H35A 0.9900 . ?
C35 H35B 0.9900 . ?
C35 C36 1.39(3) . ?
C35 B2 1.65(3) . ?
C36 H36A 0.9800 . ?
C36 H36B 0.9800 . ?
C36 H36C 0.9800 . ?
C37 H37A 0.9900 . ?
C37 H37B 0.9900 . ?
C37 C38 1.38(2) . ?
C37 B2 1.70(3) . ?
C38 H38A 0.9800 . ?
C38 H38B 0.9800 . ?
C38 H38C 0.9800 . ?
C39 H39A 0.9900 . ?
C39 H39B 0.9900 . ?
C39 C40 1.50(2) . ?
C39 B2 1.62(3) . ?
C40 H40A 0.9800 . ?
C40 H40B 0.9800 . ?
C40 H40C 0.9800 . ?
C41 C42 1.53(3) . ?
C41 C49 1.52(3) . ?
C41 C50 1.56(3) . ?
C42 H42A 0.9900 . ?
C42 H42B 0.9900 . ?
C42 C43 1.49(2) . ?
C43 H43 1.0000 . ?
C43 C44 1.56(3) . ?
C43 C48 1.49(3) . ?
C44 H44A 0.9900 . ?
C44 H44B 0.9900 . ?
C44 C45 1.39(2) . ?
C45 H45 1.0000 . ?
C45 C46 1.47(3) . ?
C45 C50 1.53(2) . ?
C46 H46A 0.9900 . ?
C46 H46B 0.9900 . ?
C46 C47 1.61(3) . ?
C47 H47 1.0000 . ?
C47 C48 1.50(2) . ?
C47 C49 1.41(2) . ?
C48 H48A 0.9900 . ?
C48 H48B 0.9900 . ?
C49 H49A 0.9900 . ?
C49 H49B 0.9900 . ?
C50 H50A 0.9900 . ?
C50 H50B 0.9900 . ?
C51 C52 1.61(2) . ?
C51 C59 1.55(2) . ?
C51 C60 1.44(2) . ?
C52 H52A 0.9900 . ?
C52 H52B 0.9900 . ?
C52 C53 1.61(2) . ?
C53 H53 1.0000 . ?
C53 C54 1.39(2) . ?
C53 C58 1.46(2) . ?
C54 H54A 0.9900 . ?
C54 H54B 0.9900 . ?
C54 C55 1.44(2) . ?
C55 H55 1.0000 . ?
C55 C56 1.55(2) . ?
C55 C59 1.55(2) . ?
C56 H56A 0.9900 . ?
C56 H56B 0.9900 . ?
C56 C57 1.60(2) . ?
C57 H57 1.0000 . ?
C57 C58 1.42(2) . ?
C57 C60 1.63(2) . ?
C58 H58 0.9500 . ?
C59 H59A 0.9900 . ?
C59 H59B 0.9900 . ?
C60 H60A 0.9900 . ?
C60 H60B 0.9900 . ?
C61 H61A 0.9900 . ?
C61 H61B 0.9900 . ?
C61 C62 1.486(16) . ?
C62 H62A 0.9900 . ?
C62 H62B 0.9900 . ?
C62 C63 1.492(16) . ?
C63 H63A 0.9900 . ?
C63 H63B 0.9900 . ?
C63 C64 1.434(16) . ?
C64 H64 0.9500 . ?
C65 H65A 0.9900 . ?
C65 H65B 0.9900 . ?
C65 C66 1.59(2) . ?
C65 B3 1.58(2) . ?
C66 H66A 0.9800 . ?
C66 H66B 0.9800 . ?
C66 H66C 0.9800 . ?
C67 H67A 0.9900 . ?
C67 H67B 0.9900 . ?
C67 C68 1.457(19) . ?
C67 B3 1.67(2) . ?
C68 H68A 0.9800 . ?
C68 H68B 0.9800 . ?
C68 H68C 0.9800 . ?
C69 H69B 0.9900 . ?
C69 H69A 0.9900 . ?
C69 C70 1.54(2) . ?
C69 B3 1.61(2) . ?
C70 H70A 0.9800 . ?
C70 H70B 0.9800 . ?
C70 H70C 0.9800 . ?
C71 C72 1.537(18) . ?
C71 C79 1.561(18) . ?
C71 C80 1.600(18) . ?
C72 H72A 0.9900 . ?
C72 H72B 0.9900 . ?
C72 C73 1.524(17) . ?
C73 H73 1.0000 . ?
C73 C74 1.548(17) . ?
C73 C78 1.487(18) . ?
C74 H74A 0.9900 . ?
C74 H74B 0.9900 . ?
C74 C75 1.496(18) . ?
C75 H75 1.0000 . ?
C75 C76 1.467(18) . ?
C75 C80 1.542(17) . ?
C76 H76A 0.9900 . ?
C76 H76B 0.9900 . ?
C76 C77 1.562(18) . ?
C77 H77 1.0000 . ?
C77 C78 1.480(18) . ?
C77 C79 1.492(17) . ?
C78 H78A 0.9900 . ?
C78 H78B 0.9900 . ?
C79 H79A 0.9900 . ?
C79 H79B 0.9900 . ?
C80 H80A 0.9900 . ?
C80 H80B 0.9900 . ?
C81 C82 1.515(19) . ?
C81 C89 1.576(18) . ?
C81 C90 1.582(17) . ?
C82 H82A 0.9900 . ?
C82 H82B 0.9900 . ?
C82 C83 1.522(18) . ?
C83 H83 1.0000 . ?
C83 C84 1.491(17) . ?
C83 C88 1.534(17) . ?
C84 H84A 0.9900 . ?
C84 H84B 0.9900 . ?
C84 C85 1.495(18) . ?
C85 H85 1.0000 . ?
C85 C86 1.468(17) . ?
C85 C89 1.605(18) . ?
C86 H86A 0.9900 . ?
C86 H86B 0.9900 . ?
C86 C87 1.562(18) . ?
C87 H87 1.0000 . ?
C87 C88 1.514(19) . ?
C87 C90 1.524(18) . ?
C88 H88A 0.9900 . ?
C88 H88B 0.9900 . ?
C89 H89A 0.9900 . ?
C89 H89B 0.9900 . ?
C90 H90A 0.9900 . ?
C90 H90B 0.9900 . ?
C91 H91A 0.9900 . ?
C91 H91B 0.9900 . ?
C91 C92 1.541(17) . ?
C92 H92A 0.9900 . ?
C92 H92B 0.9900 . ?
C92 C93 1.532(18) . ?
C93 H93A 0.9900 . ?
C93 H93B 0.9900 . ?
C93 C94 1.566(18) . ?
C94 H94A 0.9900 . ?
C94 H94B 0.9900 . ?
C95 C96 1.556(19) . ?
C95 C103 1.458(19) . ?
C95 C104 1.564(19) . ?
C96 H96A 0.9900 . ?
C96 H96B 0.9900 . ?
C96 C97 1.501(19) . ?
C97 H97 1.0000 . ?
C97 C98 1.487(19) . ?
C97 C102 1.507(19) . ?
C98 H98A 0.9900 . ?
C98 H98B 0.9900 . ?
C98 C99 1.470(18) . ?
C99 H99 1.0000 . ?
C99 C100 1.537(19) . ?
C99 C104 1.566(19) . ?
C100 H10C 0.9900 . ?
C100 H10D 0.9900 . ?
C100 C101 1.579(19) . ?
C101 H101 1.0000 . ?
C101 C102 1.491(19) . ?
C101 C103 1.507(19) . ?
C102 H10E 0.9900 . ?
C102 H10F 0.9900 . ?
C103 H10G 0.9900 . ?
C103 H10H 0.9900 . ?
C104 H10J 0.9900 . ?
C104 H10I 0.9900 . ?
C105 C106 1.55(2) . ?
C105 C113 1.50(2) . ?
C105 C114 1.53(2) . ?
C106 H10K 0.9900 . ?
C106 H10L 0.9900 . ?
C106 C107 1.57(2) . ?
C107 H107 1.0000 . ?
C107 C108 1.49(2) . ?
C107 C112 1.54(2) . ?
C108 H10M 0.9900 . ?
C108 H10N 0.9900 . ?
C108 C109 1.50(2) . ?
C109 H109 1.0000 . ?
C109 C110 1.55(2) . ?
C109 C114 1.56(2) . ?
C110 H11A 0.9900 . ?
C110 H11B 0.9900 . ?
C110 C111 1.55(2) . ?
C111 H111 1.0000 . ?
C111 C112 1.54(2) . ?
C111 C113 1.469(19) . ?
C112 H11C 0.9900 . ?
C112 H11D 0.9900 . ?
C113 H11E 0.9900 . ?
C113 H11F 0.9900 . ?
C114 H11G 0.9900 . ?
C114 H11H 0.9900 . ?
C115 H11J 0.9900 . ?
C115 H11I 0.9900 . ?
C115 C116 1.543(18) . ?
C115 B4 1.69(3) . ?
C116 H11K 0.9800 . ?
C116 H11L 0.9800 . ?
C116 H11M 0.9800 . ?
C117 H11N 0.9900 . ?
C117 H11O 0.9900 . ?
C117 C118 1.53(2) . ?
C117 B4 1.56(3) . ?
C118 H11P 0.9800 . ?
C118 H11Q 0.9800 . ?
C118 H11R 0.9800 . ?
C119 H11S 0.9900 . ?
C119 H11T 0.9900 . ?
C119 C120 1.533(15) . ?
C119 B4 1.60(3) . ?
C120 H12C 0.9800 . ?
C120 H12D 0.9800 . ?
C120 H12E 0.9800 . ?
C121 H12F 0.9900 . ?
C121 H12G 0.9900 . ?
C121 C122 1.509(18) . ?
C122 H12H 0.9900 . ?
C122 H12I 0.9900 . ?
C122 C123 1.514(17) . ?
C123 H12J 0.9900 . ?
C123 H12K 0.9900 . ?
C123 C124 1.569(18) . ?
C124 H12L 0.9900 . ?
C124 H12M 0.9900 . ?

loop_
_geom_torsion_atom_site_label_1
_geom_torsion_atom_site_label_2
_geom_torsion_atom_site_label_3
_geom_torsion_atom_site_label_4
_geom_torsion
_geom_torsion_site_symmetry_1
_geom_torsion_site_symmetry_2
_geom_torsion_site_symmetry_3
_geom_torsion_site_symmetry_4
_geom_torsion_publ_flag
K1 O1 N2 K4 -148.7(6) . . . 1_645 ?
K1 O1 N2 N1 5.2(12) . . . . ?
K1 O1 B1 C21 145.1(10) . . . . ?
K1 O1 B1 C23 -94.2(16) . . . . ?
K1 O1 B1 C25 23.3(18) . . . . ?
K1 O2 N4 K2 177.7(6) . . . . ?
K1 O2 N4 N3 16.7(19) . . . . ?
K1 O2 B2 C35 -52.1(19) . . . . ?
K1 O2 B2 C37 62.5(16) . . . . ?
K1 O2 B2 C39 -173.4(13) . . . . ?
K1 O3 C31 C32 175(3) . . . . ?
K1 O3 C34 C33 -175(3) . . . . ?
K1 O4 C27 C28 -169.6(12) . . . . ?
K1 O4 C30 C29 166.8(12) . . . . ?
K1 N1 N2 K4 153.8(5) . . . 1_645 ?
K1 N1 N2 O1 -4.2(10) . . . . ?
K1 N3 N4 K2 -175.4(7) . . . . ?
K1 N3 N4 O2 -11.8(13) . . . . ?
K2 P2 N3 K1 -152(3) . . . . ?
K2 P2 N3 N4 -12.2(13) . . . . ?
K2 P2 C41 C42 -152.1(16) . . . . ?
K2 P2 C41 C49 -25(2) . . . . ?
K2 P2 C41 C50 83(2) . . . . ?
K2 P2 C51 C52 125.5(13) . . . . ?
K2 P2 C51 C59 -117.4(14) . . . . ?
K2 P2 C51 C60 2.4(15) . . . . ?
K2 O5 N6 K3 176.5(7) . . . . ?
K2 O5 N6 N5 3.9(13) . . . . ?
K2 O5 B3 C65 -8.7(17) . . . . ?
K2 O5 B3 C67 111.5(12) . . . . ?
K2 O5 B3 C69 -131.6(11) . . . . ?
K2 O6 C61 C62 132.2(15) . . . . ?
K2 O6 C64 C63 -145.8(16) . . . . ?
K2 N5 N6 K3 -177.3(5) . . . . ?
K2 N5 N6 O5 -3.3(11) . . . . ?
K3 P3 N5 K2 -175.9(13) . . . . ?
K3 P3 N5 N6 -5.7(10) . . . . ?
K3 P3 C71 C72 -164.9(8) . . . . ?
K3 P3 C71 C79 69.2(11) . . . . ?
K3 P3 C71 C80 -44.4(12) . . . . ?
K3 P3 C81 C82 129.4(10) . . . . ?
K3 P3 C81 C89 -104.6(9) . . . . ?
K3 P3 C81 C90 8.2(10) . . . . ?
K3 P4 N7 K4 -175.4(11) . . . . ?
K3 P4 N7 N8 -20.7(12) . . . . ?
K3 P4 C95 C96 4.8(12) . . . . ?
K3 P4 C95 C103 -111.3(11) . . . . ?
K3 P4 C95 C104 119.8(10) . . . . ?
K3 P4 C105 C106 85.7(12) . . . . ?
K3 P4 C105 C113 -149.3(12) . . . . ?
K3 P4 C105 C114 -30.0(13) . . . . ?
K3 O7 C91 C92 -148.4(17) . . . . ?
K3 O7 C94 C93 131(2) . . . . ?
K4 P1 N1 K1 -148.4(14) 1_645 . . . ?
K4 P1 N1 N2 17.1(9) 1_645 . . . ?
K4 P1 C3 C2 105.3(8) 1_645 . . . ?
K4 P1 C3 C4 -129.5(9) 1_645 . . . ?
K4 P1 C3 C10 -10.9(10) 1_645 . . . ?
K4 P1 C11 C12 158.6(7) 1_645 . . . ?
K4 P1 C11 C19 39.3(10) 1_645 . . . ?
K4 P1 C11 C20 -78.2(10) 1_645 . . . ?
K4 O8 N8 K3 164.5(9) . . . . ?
K4 O8 N8 N7 13.4(15) . . . . ?
K4 O8 B4 C115 -148.3(13) . . . . ?
K4 O8 B4 C117 96.9(17) . . . . ?
K4 O8 B4 C119 -30(2) . . . . ?
K4 O9 C121 C122 -118.6(17) . . . . ?
K4 O9 C124 C123 125(2) . . . . ?
K4 N7 N8 K3 -170.9(4) . . . . ?
K4 N7 N8 O8 -12.1(14) . . . . ?
K4 C21 B1 O1 33.5(15) 1_645 . . . ?
K4 C21 B1 C23 -84.6(15) 1_645 . . . ?
K4 C21 B1 C25 143.5(12) 1_645 . . . ?
P1 N1 N2 K1 -174.5(8) . . . . ?
P1 N1 N2 K4 -20.7(10) . . . 1_645 ?
P1 N1 N2 O1 -178.7(7) . . . . ?
P1 C3 C4 C5 175.7(9) . . . . ?
P1 C3 C10 C8 176.7(9) . . . . ?
P1 C11 C12 C13 -176.3(9) . . . . ?
P1 C11 C19 C15 -173.9(8) . . . . ?
P1 C11 C20 C17 170.9(9) . . . . ?
P2 N3 N4 K2 15.6(16) . . . . ?
P2 N3 N4 O2 179.2(10) . . . . ?
P2 C41 C42 C43 -179.5(18) . . . . ?
P2 C41 C49 C47 175.5(17) . . . . ?
P2 C41 C50 C45 -178.1(16) . . . . ?
P2 C51 C52 C53 -175.9(13) . . . . ?
P2 C51 C59 C55 172.7(14) . . . . ?
P2 C51 C60 C57 -178.7(12) . . . . ?
P3 N5 N6 K2 -175.7(9) . . . . ?
P3 N5 N6 K3 6.9(12) . . . . ?
P3 N5 N6 O5 -179.1(8) . . . . ?
P3 C71 C72 C73 178.0(9) . . . . ?
P3 C71 C79 C77 -172.4(10) . . . . ?
P3 C71 C80 C75 171.3(10) . . . . ?
P3 C81 C82 C83 -173.7(9) . . . . ?
P3 C81 C89 C85 171.4(9) . . . . ?
P3 C81 C90 C87 -176.8(10) . . . . ?
P4 N7 N8 K3 23.1(13) . . . . ?
P4 N7 N8 K4 -166.0(12) . . . . ?
P4 N7 N8 O8 -178.0(9) . . . . ?
P4 C95 C96 C97 -179.7(11) . . . . ?
P4 C95 C103 C101 171.4(11) . . . . ?
P4 C95 C104 C99 -171.8(10) . . . . ?
P4 C105 C106 C107 -170.8(12) . . . . ?
P4 C105 C113 C111 177.4(12) . . . . ?
P4 C105 C114 C109 172.6(11) . . . . ?
O3 C31 C32 C33 25(5) . . . . ?
O4 C27 C28 C29 -3(2) . . . . ?
O6 C61 C62 C63 17(3) . . . . ?
O7 C91 C92 C93 1(3) . . . . ?
O9 C121 C122 C123 -41(3) . . . . ?
N1 P1 C3 C2 -161.8(9) . . . . ?
N1 P1 C3 C4 -36.6(11) . . . . ?
N1 P1 C3 C10 82.0(9) . . . . ?
N1 P1 C11 C12 63.4(10) . . . . ?
N1 P1 C11 C19 -55.9(9) . . . . ?
N1 P1 C11 C20 -173.4(9) . . . . ?
N2 O1 B1 C21 -48.4(17) . . . . ?
N2 O1 B1 C23 72.3(18) . . . . ?
N2 O1 B1 C25 -170.2(12) . . . . ?
N3 P2 C41 C42 -60(2) . . . . ?
N3 P2 C41 C49 67.1(18) . . . . ?
N3 P2 C41 C50 174.6(17) . . . . ?
N3 P2 C51 C52 34.3(16) . . . . ?
N3 P2 C51 C59 151.3(15) . . . . ?
N3 P2 C51 C60 -88.8(15) . . . . ?
N4 O2 B2 C35 158.7(16) . . . . ?
N4 O2 B2 C37 -86.6(19) . . . . ?
N4 O2 B2 C39 38(3) . . . . ?
N5 P3 C71 C72 -66.9(12) . . . . ?
N5 P3 C71 C79 167.1(9) . . . . ?
N5 P3 C71 C80 53.5(10) . . . . ?
N5 P3 C81 C82 38.8(12) . . . . ?
N5 P3 C81 C89 164.7(10) . . . . ?
N5 P3 C81 C90 -82.5(9) . . . . ?
N6 O5 B3 C65 -175.1(12) . . . . ?
N6 O5 B3 C67 -54.9(17) . . . . ?
N6 O5 B3 C69 62.0(16) . . . . ?
N7 P4 C95 C96 -85.6(11) . . . . ?
N7 P4 C95 C103 158.3(12) . . . . ?
N7 P4 C95 C104 29.4(13) . . . . ?
N7 P4 C105 C106 174.4(12) . . . . ?
N7 P4 C105 C113 -60.6(15) . . . . ?
N7 P4 C105 C114 58.7(12) . . . . ?
N8 O8 B4 C115 65(2) . . . . ?
N8 O8 B4 C117 -50.2(19) . . . . ?
N8 O8 B4 C119 -176.6(13) . . . . ?
C1 C2 C3 P1 -172.6(8) . . . . ?
C1 C2 C3 C4 57.4(13) . . . . ?
C1 C2 C3 C10 -58.1(13) . . . . ?
C1 C7 C8 C9 -58.6(14) . . . . ?
C1 C7 C8 C10 59.7(13) . . . . ?
C2 C1 C6 C5 58.4(14) . . . . ?
C2 C1 C7 C8 -60.5(14) . . . . ?
C2 C3 C4 C5 -57.3(14) . . . . ?
C2 C3 C10 C8 57.7(13) . . . . ?
C3 P1 N1 K1 95.4(14) . . . . ?
C3 P1 N1 N2 -99.1(10) . . . . ?
C3 P1 C11 C12 -40.5(12) . . . . ?
C3 P1 C11 C19 -159.8(8) . . . . ?
C3 P1 C11 C20 82.7(10) . . . . ?
C3 C4 C5 C6 59.9(14) . . . . ?
C3 C4 C5 C9 -59.8(14) . . . . ?
C4 C3 C10 C8 -58.4(14) . . . . ?
C4 C5 C6 C1 -59.6(14) . . . . ?
C4 C5 C9 C8 59.6(15) . . . . ?
C6 C1 C2 C3 -58.5(14) . . . . ?
C6 C1 C7 C8 58.9(14) . . . . ?
C6 C5 C9 C8 -61.5(14) . . . . ?
C7 C1 C2 C3 60.2(14) . . . . ?
C7 C1 C6 C5 -61.4(14) . . . . ?
C7 C8 C9 C5 59.1(14) . . . . ?
C7 C8 C10 C3 -58.8(13) . . . . ?
C9 C5 C6 C1 62.0(13) . . . . ?
C9 C8 C10 C3 59.5(14) . . . . ?
C10 C3 C4 C5 58.5(14) . . . . ?
C10 C8 C9 C5 -58.4(14) . . . . ?
C11 P1 N1 K1 -19.3(15) . . . . ?
C11 P1 N1 N2 146.2(9) . . . . ?
C11 P1 C3 C2 -58.2(10) . . . . ?
C11 P1 C3 C4 67.0(11) . . . . ?
C11 P1 C3 C10 -174.4(8) . . . . ?
C11 C12 C13 C14 58.5(14) . . . . ?
C11 C12 C13 C18 -58.0(14) . . . . ?
C12 C11 C19 C15 58.3(13) . . . . ?
C12 C11 C20 C17 -58.1(14) . . . . ?
C12 C13 C14 C15 -59.1(14) . . . . ?
C12 C13 C18 C17 57.5(14) . . . . ?
C13 C14 C15 C16 -57.9(14) . . . . ?
C13 C14 C15 C19 59.4(13) . . . . ?
C14 C13 C18 C17 -58.9(14) . . . . ?
C14 C15 C16 C17 58.8(14) . . . . ?
C14 C15 C19 C11 -60.3(13) . . . . ?
C15 C16 C17 C18 -60.3(14) . . . . ?
C15 C16 C17 C20 58.9(14) . . . . ?
C16 C15 C19 C11 57.3(14) . . . . ?
C16 C17 C18 C13 61.0(14) . . . . ?
C16 C17 C20 C11 -58.5(14) . . . . ?
C18 C13 C14 C15 56.4(14) . . . . ?
C18 C17 C20 C11 60.5(14) . . . . ?
C19 C11 C12 C13 -57.7(14) . . . . ?
C19 C11 C20 C17 55.8(14) . . . . ?
C19 C15 C16 C17 -56.7(14) . . . . ?
C20 C11 C12 C13 57.8(13) . . . . ?
C20 C11 C19 C15 -54.9(13) . . . . ?
C20 C17 C18 C13 -59.8(14) . . . . ?
C22 C21 B1 O1 -52.4(19) . . . . ?
C22 C21 B1 C23 -170.5(15) . . . . ?
C22 C21 B1 C25 58(2) . . . . ?
C24 C23 B1 O1 -163.3(16) . . . . ?
C24 C23 B1 C21 -45(2) . . . . ?
C24 C23 B1 C25 89(2) . . . . ?
C26 C25 B1 O1 -178.8(13) . . . . ?
C26 C25 B1 C21 66(2) . . . . ?
C26 C25 B1 C23 -65(2) . . . . ?
C27 O4 C30 C29 -9(2) . . . . ?
C27 C28 C29 C30 -2(2) . . . . ?
C28 C29 C30 O4 7(2) . . . . ?
C30 O4 C27 C28 8(2) . . . . ?
C31 O3 C34 C33 28(6) . . . . ?
C31 C32 C33 C34 -11(6) . . . . ?
C32 C33 C34 O3 -9(6) . . . . ?
C34 O3 C31 C32 -33(5) . . . . ?
C36 C35 B2 O2 -68(3) . . . . ?
C36 C35 B2 C37 -174(3) . . . . ?
C36 C35 B2 C39 48(4) . . . . ?
C38 C37 B2 O2 -174.7(19) . . . . ?
C38 C37 B2 C35 -70(3) . . . . ?
C38 C37 B2 C39 67(3) . . . . ?
C40 C39 B2 O2 163.8(18) . . . . ?
C40 C39 B2 C35 54(3) . . . . ?
C40 C39 B2 C37 -82(3) . . . . ?
C41 P2 N3 K1 73(3) . . . . ?
C41 P2 N3 N4 -147.5(15) . . . . ?
C41 P2 C51 C52 -63.8(17) . . . . ?
C41 P2 C51 C59 53.2(18) . . . . ?
C41 P2 C51 C60 173.1(15) . . . . ?
C41 C42 C43 C44 58(3) . . . . ?
C41 C42 C43 C48 -53(3) . . . . ?
C42 C41 C49 C47 -52(3) . . . . ?
C42 C41 C50 C45 50(3) . . . . ?
C42 C43 C44 C45 -58(3) . . . . ?
C42 C43 C48 C47 48(3) . . . . ?
C43 C44 C45 C46 -57(3) . . . . ?
C43 C44 C45 C50 52(3) . . . . ?
C44 C43 C48 C47 -69(2) . . . . ?
C44 C45 C46 C47 57(3) . . . . ?
C44 C45 C50 C41 -50(3) . . . . ?
C45 C46 C47 C48 -56(3) . . . . ?
C45 C46 C47 C49 59(3) . . . . ?
C46 C45 C50 C41 66(3) . . . . ?
C46 C47 C48 C43 65(2) . . . . ?
C46 C47 C49 C41 -59(3) . . . . ?
C48 C43 C44 C45 60(3) . . . . ?
C48 C47 C49 C41 44(3) . . . . ?
C49 C41 C42 C43 55(3) . . . . ?
C49 C41 C50 C45 -66(2) . . . . ?
C49 C47 C48 C43 -43(3) . . . . ?
C50 C41 C42 C43 -55(3) . . . . ?
C50 C41 C49 C47 63(3) . . . . ?
C50 C45 C46 C47 -60(2) . . . . ?
C51 P2 N3 K1 -43(3) . . . . ?
C51 P2 N3 N4 96.6(15) . . . . ?
C51 P2 C41 C42 40(3) . . . . ?
C51 P2 C41 C49 167.7(15) . . . . ?
C51 P2 C41 C50 -84.8(18) . . . . ?
C51 C52 C53 C54 -62(2) . . . . ?
C51 C52 C53 C58 58(2) . . . . ?
C52 C51 C59 C55 -61(2) . . . . ?
C52 C51 C60 C57 53(2) . . . . ?
C52 C53 C54 C55 64(2) . . . . ?
C52 C53 C58 C57 -67(2) . . . . ?
C53 C54 C55 C56 56(3) . . . . ?
C53 C54 C55 C59 -63(2) . . . . ?
C54 C53 C58 C57 47(3) . . . . ?
C54 C55 C56 C57 -52(2) . . . . ?
C54 C55 C59 C51 60(2) . . . . ?
C55 C56 C57 C58 52(2) . . . . ?
C55 C56 C57 C60 -64.8(19) . . . . ?
C56 C55 C59 C51 -61(2) . . . . ?
C56 C57 C58 C53 -51(3) . . . . ?
C56 C57 C60 C51 65(2) . . . . ?
C58 C53 C54 C55 -51(3) . . . . ?
C58 C57 C60 C51 -58(2) . . . . ?
C59 C51 C52 C53 62(2) . . . . ?
C59 C51 C60 C57 -57(2) . . . . ?
C59 C55 C56 C57 66.3(19) . . . . ?
C60 C51 C52 C53 -54(2) . . . . ?
C60 C51 C59 C55 54(2) . . . . ?
C60 C57 C58 C53 65(2) . . . . ?
C61 O6 C64 C63 3(3) . . . . ?
C61 C62 C63 C64 -15(3) . . . . ?
C62 C63 C64 O6 8(3) . . . . ?
C64 O6 C61 C62 -12(3) . . . . ?
C66 C65 B3 O5 177.5(14) . . . . ?
C66 C65 B3 C67 64(2) . . . . ?
C66 C65 B3 C69 -66(2) . . . . ?
C68 C67 B3 O5 -58.2(17) . . . . ?
C68 C67 B3 C65 51(2) . . . . ?
C68 C67 B3 C69 -174.9(14) . . . . ?
C70 C69 B3 O5 57.4(17) . . . . ?
C70 C69 B3 C65 -54(2) . . . . ?
C70 C69 B3 C67 173.0(14) . . . . ?
C71 P3 N5 K2 48.2(14) . . . . ?
C71 P3 N5 N6 -141.6(10) . . . . ?
C71 P3 C81 C82 -65.6(13) . . . . ?
C71 P3 C81 C89 60.3(11) . . . . ?
C71 P3 C81 C90 173.1(9) . . . . ?
C71 C72 C73 C74 -61.5(15) . . . . ?
C71 C72 C73 C78 59.8(16) . . . . ?
C72 C71 C79 C77 54.3(15) . . . . ?
C72 C71 C80 C75 -59.0(15) . . . . ?
C72 C73 C74 C75 64.7(15) . . . . ?
C72 C73 C78 C77 -61.0(16) . . . . ?
C73 C74 C75 C76 56.9(16) . . . . ?
C73 C74 C75 C80 -66.0(15) . . . . ?
C74 C73 C78 C77 58.2(16) . . . . ?
C74 C75 C76 C77 -58.8(15) . . . . ?
C74 C75 C80 C71 63.9(15) . . . . ?
C75 C76 C77 C78 59.2(16) . . . . ?
C75 C76 C77 C79 -63.0(16) . . . . ?
C76 C75 C80 C71 -60.1(16) . . . . ?
C76 C77 C78 C73 -59.5(15) . . . . ?
C76 C77 C79 C71 63.4(16) . . . . ?
C78 C73 C74 C75 -55.1(16) . . . . ?
C78 C77 C79 C71 -58.0(16) . . . . ?
C79 C71 C72 C73 -55.6(14) . . . . ?
C79 C71 C80 C75 55.9(15) . . . . ?
C79 C77 C78 C73 61.2(16) . . . . ?
C80 C71 C72 C73 58.2(14) . . . . ?
C80 C71 C79 C77 -59.6(15) . . . . ?
C80 C75 C76 C77 61.7(16) . . . . ?
C81 P3 N5 K2 -65.3(14) . . . . ?
C81 P3 N5 N6 105.0(11) . . . . ?
C81 P3 C71 C72 35.4(13) . . . . ?
C81 P3 C71 C79 -90.6(11) . . . . ?
C81 P3 C71 C80 155.9(9) . . . . ?
C81 C82 C83 C84 -62.8(15) . . . . ?
C81 C82 C83 C88 59.2(16) . . . . ?
C82 C81 C89 C85 -57.4(14) . . . . ?
C82 C81 C90 C87 56.1(15) . . . . ?
C82 C83 C84 C85 63.7(15) . . . . ?
C82 C83 C88 C87 -58.9(16) . . . . ?
C83 C84 C85 C86 57.4(16) . . . . ?
C83 C84 C85 C89 -62.2(15) . . . . ?
C84 C83 C88 C87 63.1(16) . . . . ?
C84 C85 C86 C87 -55.9(17) . . . . ?
C84 C85 C89 C81 58.5(15) . . . . ?
C85 C86 C87 C88 56.8(16) . . . . ?
C85 C86 C87 C90 -63.3(16) . . . . ?
C86 C85 C89 C81 -64.2(15) . . . . ?
C86 C87 C88 C83 -59.6(14) . . . . ?
C86 C87 C90 C81 60.5(15) . . . . ?
C88 C83 C84 C85 -59.9(16) . . . . ?
C88 C87 C90 C81 -57.3(16) . . . . ?
C89 C81 C82 C83 60.5(14) . . . . ?
C89 C81 C90 C87 -62.3(15) . . . . ?
C89 C85 C86 C87 64.8(15) . . . . ?
C90 C81 C82 C83 -56.3(15) . . . . ?
C90 C81 C89 C85 61.4(14) . . . . ?
C90 C87 C88 C83 57.9(16) . . . . ?
C91 O7 C94 C93 -63(2) . . . . ?
C91 C92 C93 C94 -39(2) . . . . ?
C92 C93 C94 O7 67(2) . . . . ?
C94 O7 C91 C92 42(3) . . . . ?
C95 P4 N7 K4 -51.8(12) . . . . ?
C95 P4 N7 N8 102.9(13) . . . . ?
C95 P4 C105 C106 -80.8(13) . . . . ?
C95 P4 C105 C113 44.2(16) . . . . ?
C95 P4 C105 C114 163.5(11) . . . . ?
C95 C96 C97 C98 -58.4(17) . . . . ?
C95 C96 C97 C102 58.4(17) . . . . ?
C96 C95 C103 C101 57.0(17) . . . . ?
C96 C95 C104 C99 -57.6(16) . . . . ?
C96 C97 C98 C99 57.7(18) . . . . ?
C96 C97 C102 C101 -58.4(17) . . . . ?
C97 C98 C99 C100 57.9(18) . . . . ?
C97 C98 C99 C104 -57.3(18) . . . . ?
C98 C97 C102 C101 60.2(17) . . . . ?
C98 C99 C100 C101 -54.3(17) . . . . ?
C98 C99 C104 C95 58.7(17) . . . . ?
C99 C100 C101 C102 54.1(17) . . . . ?
C99 C100 C101 C103 -62.4(16) . . . . ?
C100 C99 C104 C95 -60.4(16) . . . . ?
C100 C101 C102 C97 -58.8(17) . . . . ?
C100 C101 C103 C95 58.9(18) . . . . ?
C102 C97 C98 C99 -58.5(18) . . . . ?
C102 C101 C103 C95 -57.3(18) . . . . ?
C103 C95 C96 C97 -58.5(16) . . . . ?
C103 C95 C104 C99 57.1(17) . . . . ?
C103 C101 C102 C97 56.9(17) . . . . ?
C104 C95 C96 C97 58.1(16) . . . . ?
C104 C95 C103 C101 -56.7(18) . . . . ?
C104 C99 C100 C101 63.4(16) . . . . ?
C105 P4 N7 K4 63.7(12) . . . . ?
C105 P4 N7 N8 -141.5(13) . . . . ?
C105 P4 C95 C96 170.9(10) . . . . ?
C105 P4 C95 C103 54.8(14) . . . . ?
C105 P4 C95 C104 -74.1(13) . . . . ?
C105 C106 C107 C108 54.1(19) . . . . ?
C105 C106 C107 C112 -55.7(19) . . . . ?
C106 C105 C113 C111 -59(2) . . . . ?
C106 C105 C114 C109 59.0(19) . . . . ?
C106 C107 C108 C109 -54(2) . . . . ?
C106 C107 C112 C111 56(2) . . . . ?
C107 C108 C109 C110 -61(2) . . . . ?
C107 C108 C109 C114 54(2) . . . . ?
C108 C107 C112 C111 -57.6(19) . . . . ?
C108 C109 C110 C111 59.0(18) . . . . ?
C108 C109 C114 C105 -53.7(19) . . . . ?
C109 C110 C111 C112 -60.4(17) . . . . ?
C109 C110 C111 C113 57.0(18) . . . . ?
C110 C109 C114 C105 59.7(18) . . . . ?
C110 C111 C112 C107 61.7(19) . . . . ?
C110 C111 C113 C105 -59(2) . . . . ?
C112 C107 C108 C109 58(2) . . . . ?
C112 C111 C113 C105 56(2) . . . . ?
C113 C105 C106 C107 59.0(19) . . . . ?
C113 C105 C114 C109 -60.9(17) . . . . ?
C113 C111 C112 C107 -56(2) . . . . ?
C114 C105 C106 C107 -59.5(19) . . . . ?
C114 C105 C113 C111 60.6(19) . . . . ?
C114 C109 C110 C111 -56.6(18) . . . . ?
C116 C115 B4 O8 44(3) . . . . ?
C116 C115 B4 C117 162.9(19) . . . . ?
C116 C115 B4 C119 -67(2) . . . . ?
C118 C117 B4 O8 -54.6(19) . . . . ?
C118 C117 B4 C115 -175.0(15) . . . . ?
C118 C117 B4 C119 59(2) . . . . ?
C120 C119 B4 O8 168.2(14) . . . . ?
C120 C119 B4 C115 -73(2) . . . . ?
C120 C119 B4 C117 48(2) . . . . ?
C121 O9 C124 C123 -48(3) . . . . ?
C121 C122 C123 C124 14(3) . . . . ?
C122 C123 C124 O9 20(3) . . . . ?
C124 O9 C121 C122 56(3) . . . . ?
B1 O1 N2 K1 -169.0(13) . . . . ?
B1 O1 N2 K4 42.3(15) . . . 1_645 ?
B1 O1 N2 N1 -163.8(12) . . . . ?
B1 C21 C22 K4 109.7(14) . . . 1_645 ?
B2 O2 N4 K2 -35(2) . . . . ?
B2 O2 N4 N3 164.1(17) . . . . ?
B3 O5 N6 K2 169.5(14) . . . . ?
B3 O5 N6 K3 -14.0(17) . . . . ?
B3 O5 N6 N5 173.4(12) . . . . ?
B4 O8 N8 K3 -38.8(18) . . . . ?
B4 O8 N8 K4 156.7(14) . . . . ?
B4 O8 N8 N7 170.1(15) . . . . ?

loop_
_exptl_oxdiff_crystal_face_indexfrac_h
_exptl_oxdiff_crystal_face_indexfrac_k
_exptl_oxdiff_crystal_face_indexfrac_l
_exptl_oxdiff_crystal_face_x
_exptl_oxdiff_crystal_face_y
_exptl_oxdiff_crystal_face_z
0.0001 -0.0005 1.0006 0.0012 -0.0659 -0.0087
-0.0001 0.0005 -1.0006 -0.0012 0.0659 0.0087
-0.0003 -1.0000 -0.0009 0.0882 0.0114 0.0193
0.0003 1.0000 0.0009 -0.0882 -0.0114 -0.0193
0.9997 1.0003 -0.9963 -0.1114 0.0141 0.0737
-0.9997 -1.0003 0.9963 0.1114 -0.0141 -0.0737
0.9994 -0.0002 0.0034 -0.0221 -0.0403 0.0844
-0.9994 0.0002 -0.0034 0.0221 0.0403 -0.0844
0.9987 -2.0003 0.0015 0.1543 -0.0175 0.1231
-0.9987 2.0003 -0.0015 -0.1543 0.0175 -0.1231

loop_
_smtbx_masks_void_nr
_smtbx_masks_void_average_x
_smtbx_masks_void_average_y
_smtbx_masks_void_average_z
_smtbx_masks_void_volume
_smtbx_masks_void_count_electrons
_smtbx_masks_void_content
1 0.500 0.000 0.000 433.1 100.8 '2.5 THF'
